data_2104700
loop_
_publ_author_name
'Cadoni, Marcella'
'Cheah, Yan Ling'
'Ferraris, Giovanni'

_publ_section_title
;
 New RE microporous heteropolyhedral silicates containing
 4^1^5^1^6^1^8^2^ tetrahedral sheets
;
_journal_issue 2
_journal_name_full 'Acta Crystallographica Section B'
_journal_page_first 158
_journal_page_last 164
_journal_paper_doi 10.1107/S0108768109055359
_journal_volume 66
_journal_year 2010
_chemical_formula_moiety 'Eu0.32 H5.28 La0.68 Na2.74 O17.51 Si6'
_chemical_formula_sum 'Eu0.32 H5.28 La0.68 Na2.74 O17.51 Si6'
_chemical_formula_weight 660.09
_chemical_name_common 'Sodium Europium Lanthanum Silicate Hydrate'
_chemical_name_systematic 'Trisodium Europium Lanthanum Phyllo-hexasilicate Dihydrate'
_space_group_IT_number 35
_symmetry_cell_setting orthorhombic
_symmetry_space_group_name_Hall 'C 2 -2'
_symmetry_space_group_name_H-M 'C m m 2'
_atom_sites_solution_primary direct
_atom_sites_solution_secondary difmap
_audit_creation_method SHELXL-97
_cell_angle_alpha 90.00
_cell_angle_beta 90.00
_cell_angle_gamma 90.00
_cell_formula_units_Z 4
_cell_length_a 7.39070(10)
_cell_length_b 30.8726(6)
_cell_length_c 7.12710(10)
_cell_measurement_reflns_used 12720
_cell_measurement_temperature 293(2)
_cell_measurement_theta_max 32.7148
_cell_measurement_theta_min 3.0486
_cell_volume 1626.19(4)
_computing_cell_refinement
;
CrysAlis RED, Oxford Diffraction Ltd.,
Version 1.171.32.29 (release 10-06-2008 CrysAlis171 .NET)
(compiled Jun 10 2008,16:49:55)
;
_computing_data_collection
;
CrysAlis CCD, Oxford Diffraction Ltd.,
Version 1.171.32.29 (release 10-06-2008 CrysAlis171 .NET)
(compiled Jun 10 2008,16:49:55)
;
_computing_data_reduction
;
CrysAlis RED, Oxford Diffraction Ltd.,
Version 1.171.32.29 (release 10-06-2008 CrysAlis171 .NET)
(compiled Jun 10 2008,16:49:55)
;
_computing_molecular_graphics 'ATOMS 6.2'
_computing_structure_refinement 'SHELXL-97 (Sheldrick, 1997)'
_computing_structure_solution 'SHELXS-97 (Sheldrick, 1997)'
_diffrn_ambient_temperature 293(2)
_diffrn_detector_area_resol_mean 10.2890
_diffrn_measured_fraction_theta_full 0.995
_diffrn_measured_fraction_theta_max 0.978
_diffrn_measurement_device_type 'Oxford X'Calibur Gemini Ultra'
_diffrn_measurement_method phi/omega
_diffrn_radiation_monochromator graphite
_diffrn_radiation_source 'fine-focus sealed tube'
_diffrn_radiation_type MoK\a
_diffrn_radiation_wavelength 0.71073
_diffrn_reflns_av_R_equivalents 0.0707
_diffrn_reflns_av_sigmaI/netI 0.0503
_diffrn_reflns_limit_h_max 11
_diffrn_reflns_limit_h_min -11
_diffrn_reflns_limit_k_max 46
_diffrn_reflns_limit_k_min -46
_diffrn_reflns_limit_l_max 10
_diffrn_reflns_limit_l_min -10
_diffrn_reflns_number 22263
_diffrn_reflns_theta_full 25.00
_diffrn_reflns_theta_max 32.67
_diffrn_reflns_theta_min 3.15
_diffrn_standards_number 43426
_exptl_absorpt_coefficient_mu 3.628
_exptl_absorpt_correction_T_max 1.00000
_exptl_absorpt_correction_T_min 0.91352
_exptl_absorpt_correction_type multi-scan
_exptl_absorpt_process_details
;
CrysAlis RED, Oxford Diffraction Ltd.,
Version 1.171.32.29 (release 10-06-2008 CrysAlis171 .NET)
(compiled Jun 10 2008,16:49:55)
Empirical absorption correction using spherical harmonics,
 implemented in SCALE3 ABSPACK scaling algorithm.
;
_exptl_crystal_colour colourless
_exptl_crystal_density_diffrn 2.693
_exptl_crystal_density_method 'not measured'
_exptl_crystal_description prismatic
_exptl_crystal_F_000 1271
_exptl_crystal_size_max 0.15
_exptl_crystal_size_mid 0.05
_exptl_crystal_size_min 0.035
_refine_diff_density_max 3.416
_refine_diff_density_min -1.836
_refine_ls_abs_structure_details 'Flack H D (1983), Acta Cryst. A39, 876-881'
_refine_ls_abs_structure_Flack 0.11(2)
_refine_ls_extinction_method none
_refine_ls_goodness_of_fit_ref 1.044
_refine_ls_matrix_type full
_refine_ls_number_parameters 141
_refine_ls_number_reflns 3105
_refine_ls_number_restraints 1
_refine_ls_restrained_S_all 1.044
_refine_ls_R_factor_all 0.0587
_refine_ls_R_factor_gt 0.0513
_refine_ls_shift/su_max 0.970
_refine_ls_shift/su_mean 0.021
_refine_ls_structure_factor_coef Fsqd
_refine_ls_weighting_details 'calc w=1/[\s^2^(Fo^2^)+(0.1000P)^2^+0.0000P] where P=(Fo^2^+2Fc^2^)/3'
_refine_ls_weighting_scheme calc
_refine_ls_wR_factor_gt 0.1324
_refine_ls_wR_factor_ref 0.1358
_reflns_number_gt 2877
_reflns_number_total 3105
_reflns_threshold_expression >2sigma(I)
_cod_data_source_file wh5009.cif
_cod_data_source_block TR08
_cod_database_code 2104700

loop_
_symmetry_equiv_pos_as_xyz
'x, y, z'
'-x, -y, z'
'-x, y, z'
'x, -y, z'
'x+1/2, y+1/2, z'
'-x+1/2, -y+1/2, z'
'-x+1/2, y+1/2, z'
'x+1/2, -y+1/2, z'

loop_
_atom_site_type_symbol
_atom_site_label
_atom_site_fract_x
_atom_site_fract_y
_atom_site_fract_z
_atom_site_U_iso_or_equiv
_atom_site_adp_type
_atom_site_calc_flag
_atom_site_refinement_flags
_atom_site_occupancy
_atom_site_disorder_assembly
_atom_site_disorder_group
La La1 0.5000 0.631135(12) 1.67144(8) 0.0009(8) Uiso d SP 0.68(4) . .
Eu Eu1 0.5000 0.631135(12) 1.67144(8) 0.032(2) Uiso d SP 0.32(4) . .
Na Na1 1.0000 0.62541(11) 1.6939(7) 0.0150(8) Uiso d S 1 . .
Na Na2 0.7826(10) 0.7374(3) 0.5363(11) 0.0322(18) Uani d P 0.50 . .
Na Na3 0.7547(11) 0.5376(3) 1.8831(12) 0.032(10) Uiso d P 0.35(12) . .
O OW4 0.7547(11) 0.5376(3) 1.8831(12) 0.0(2) Uiso d P 0.15(12) . .
Si Si1 0.5000 0.68210(8) 1.2652(4) 0.0091(5) Uani d S 1 . .
Si Si2 0.5000 0.58399(7) 1.1631(6) 0.0103(4) Uani d S 1 . .
Si Si3 0.7910(2) 0.54966(6) 1.4237(3) 0.0089(4) Uani d . 1 . .
Si Si4 0.7930(2) 0.70203(6) 1.9596(3) 0.0118(4) Uani d . 1 . .
O O1 0.6799(8) 0.69709(18) 1.1520(11) 0.0274(13) Uani d . 1 . .
O O2 1.0000 0.7016(3) 1.0362(11) 0.0172(15) Uani d S 1 . .
O O3 0.7500 0.7500 1.8699(11) 0.0147(15) Uani d S 1 . .
O O4 0.7572(11) 0.5000 1.4909(12) 0.0171(15) Uani d S 1 . .
O O5 0.7412(7) 0.58227(17) 1.5840(7) 0.0161(10) Uani d . 1 . .
O O6 0.5000 0.5904(2) 1.9443(11) 0.0187(15) Uani d S 1 . .
O O7 1.0000 0.5543(3) 1.3543(11) 0.0180(15) Uani d S 1 . .
O O8 0.6760(7) 0.55703(17) 1.2286(8) 0.0190(11) Uani d . 1 . .
O O9 0.5000 0.6289(2) 1.2873(12) 0.0185(15) Uani d S 1 . .
O O10 0.5000 0.7003(3) 1.4764(12) 0.0251(17) Uani d S 1 . .
O O11 0.7532(7) 0.66723(19) 1.8052(9) 0.0225(13) Uani d . 1 . .
O OW1 0.5000 0.5000 0.826(3) 0.018(4) Uiso d SP 0.50 . .
O OW2 1.0000 0.6900(5) 1.466(3) 0.080(5) Uiso d S 1 . .
O OW3 0.924(2) 0.5543(5) 1.901(3) 0.050(4) Uiso d P 0.50 . .

loop_
_atom_site_aniso_label
_atom_site_aniso_U_11
_atom_site_aniso_U_22
_atom_site_aniso_U_33
_atom_site_aniso_U_12
_atom_site_aniso_U_13
_atom_site_aniso_U_23
Na2 0.033(4) 0.038(5) 0.025(4) 0.002(3) -0.014(3) -0.001(3)
Si1 0.0083(11) 0.0125(11) 0.0064(12) 0.000 0.000 0.0010(9)
Si2 0.0104(9) 0.0125(9) 0.0079(10) 0.000 0.000 0.0032(15)
Si3 0.0091(7) 0.0101(8) 0.0075(8) 0.0012(6) -0.0011(6) -0.0002(6)
Si4 0.0098(8) 0.0113(8) 0.0144(9) 0.0003(6) 0.0006(7) 0.0005(6)
O1 0.022(2) 0.031(3) 0.030(3) 0.002(2) 0.016(3) 0.011(3)
O2 0.010(3) 0.025(4) 0.017(4) 0.000 0.000 0.004(3)
O3 0.011(3) 0.023(4) 0.010(4) 0.008(3) 0.000 0.000
O4 0.023(4) 0.014(3) 0.015(4) 0.000 0.005(3) 0.000
O5 0.021(2) 0.017(2) 0.010(2) 0.0016(19) 0.0064(19) -0.0040(18)
O6 0.027(4) 0.019(3) 0.010(4) 0.000 0.000 0.005(3)
O7 0.011(3) 0.028(4) 0.015(4) 0.000 0.000 0.004(3)
O8 0.021(3) 0.021(2) 0.014(2) 0.008(2) -0.007(2) -0.0045(18)
O9 0.020(4) 0.017(3) 0.018(4) 0.000 0.000 0.005(3)
O10 0.048(5) 0.017(3) 0.010(3) 0.000 0.000 -0.003(3)
O11 0.011(2) 0.023(3) 0.034(3) 0.002(2) -0.007(2) -0.011(2)

loop_
_atom_type_symbol
_atom_type_description
_atom_type_scat_dispersion_real
_atom_type_scat_dispersion_imag
_atom_type_scat_source
H H 0.0000 0.0000 'International Tables Vol C Tables 4.2.6.8 and 6.1.1.4'
Eu Eu -0.1578 3.6682 'International Tables Vol C Tables 4.2.6.8 and 6.1.1.4'
La La -0.2871 2.4523 'International Tables Vol C Tables 4.2.6.8 and 6.1.1.4'
Na Na 0.0362 0.0249 'International Tables Vol C Tables 4.2.6.8 and 6.1.1.4'
O O 0.0106 0.0060 'International Tables Vol C Tables 4.2.6.8 and 6.1.1.4'
Si Si 0.0817 0.0704 'International Tables Vol C Tables 4.2.6.8 and 6.1.1.4'

loop_
_geom_angle_atom_site_label_1
_geom_angle_atom_site_label_2
_geom_angle_atom_site_label_3
_geom_angle_site_symmetry_1
_geom_angle_site_symmetry_3
_geom_angle
_geom_angle_publ_flag
O6 La1 O11 . . 85.3(2) ?
O6 La1 O11 . 3_655 85.3(2) ?
O11 La1 O11 . 3_655 103.8(3) ?
O6 La1 O5 . 3_655 82.99(18) ?
O11 La1 O5 . 3_655 167.5(2) ?
O11 La1 O5 3_655 3_655 79.36(19) ?
O6 La1 O5 . . 82.99(18) ?
O11 La1 O5 . . 79.36(18) ?
O11 La1 O5 3_655 . 167.5(2) ?
O5 La1 O5 3_655 . 95.1(3) ?
O6 La1 O10 . . 155.9(3) ?
O11 La1 O10 . . 80.0(2) ?
O11 La1 O10 3_655 . 79.97(19) ?
O5 La1 O10 3_655 . 112.48(17) ?
O5 La1 O10 . . 112.48(17) ?
O6 La1 O9 . . 145.7(3) ?
O11 La1 O9 . . 114.37(18) ?
O11 La1 O9 3_655 . 114.37(18) ?
O5 La1 O9 3_655 . 74.13(17) ?
O5 La1 O9 . . 74.13(17) ?
O10 La1 O9 . . 58.4(2) ?
O6 La1 Si1 . . 175.7(2) ?
O11 La1 Si1 . . 97.38(17) ?
O11 La1 Si1 3_655 . 97.38(17) ?
O5 La1 Si1 3_655 . 94.10(13) ?
O5 La1 Si1 . . 94.10(13) ?
O10 La1 Si1 . . 28.41(19) ?
O9 La1 Si1 . . 29.97(16) ?
O6 La1 Na1 . 1_455 86.43(7) ?
O11 La1 Na1 . 1_455 142.23(16) ?
O11 La1 Na1 3_655 1_455 38.70(15) ?
O5 La1 Na1 3_655 1_455 41.00(14) ?
O5 La1 Na1 . 1_455 135.84(14) ?
O10 La1 Na1 . 1_455 93.65(6) ?
O9 La1 Na1 . 1_455 92.41(8) ?
Si1 La1 Na1 . 1_455 93.49(7) ?
O6 La1 Na1 . . 86.43(7) ?
O11 La1 Na1 . . 38.70(15) ?
O11 La1 Na1 3_655 . 142.23(16) ?
O5 La1 Na1 3_655 . 135.84(14) ?
O5 La1 Na1 . . 41.00(14) ?
O10 La1 Na1 . . 93.65(6) ?
O9 La1 Na1 . . 92.41(8) ?
Si1 La1 Na1 . . 93.49(7) ?
Na1 La1 Na1 1_455 . 172.61(13) ?
O6 La1 OW4 . 3_655 41.13(18) ?
O11 La1 OW4 . 3_655 126.4(2) ?
O11 La1 OW4 3_655 3_655 78.79(19) ?
O5 La1 OW4 3_655 3_655 41.87(18) ?
O5 La1 OW4 . 3_655 89.61(19) ?
O10 La1 OW4 . 3_655 149.54(13) ?
O9 La1 OW4 . 3_655 112.41(19) ?
Si1 La1 OW4 . 3_655 135.94(14) ?
Na1 La1 OW4 1_455 3_655 56.42(14) ?
Na1 La1 OW4 . 3_655 116.43(14) ?
O6 La1 Na3 . 3_655 41.13(18) ?
O11 La1 Na3 . 3_655 126.4(2) ?
O11 La1 Na3 3_655 3_655 78.79(19) ?
O5 La1 Na3 3_655 3_655 41.87(18) ?
O5 La1 Na3 . 3_655 89.61(19) ?
O10 La1 Na3 . 3_655 149.54(13) ?
O9 La1 Na3 . 3_655 112.41(19) ?
Si1 La1 Na3 . 3_655 135.94(14) ?
Na1 La1 Na3 1_455 3_655 56.42(14) ?
Na1 La1 Na3 . 3_655 116.43(14) ?
OW4 La1 Na3 3_655 3_655 0.0(2) ?
O6 Eu1 O11 . . 85.3(2) ?
O6 Eu1 O11 . 3_655 85.3(2) ?
O11 Eu1 O11 . 3_655 103.8(3) ?
O6 Eu1 O5 . 3_655 82.99(18) ?
O11 Eu1 O5 . 3_655 167.5(2) ?
O11 Eu1 O5 3_655 3_655 79.36(19) ?
O6 Eu1 O5 . . 82.99(18) ?
O11 Eu1 O5 . . 79.36(18) ?
O11 Eu1 O5 3_655 . 167.5(2) ?
O5 Eu1 O5 3_655 . 95.1(3) ?
O6 Eu1 O10 . . 155.9(3) ?
O11 Eu1 O10 . . 80.0(2) ?
O11 Eu1 O10 3_655 . 79.97(19) ?
O5 Eu1 O10 3_655 . 112.48(17) ?
O5 Eu1 O10 . . 112.48(17) ?
O6 Eu1 O9 . . 145.7(3) ?
O11 Eu1 O9 . . 114.37(18) ?
O11 Eu1 O9 3_655 . 114.37(18) ?
O5 Eu1 O9 3_655 . 74.13(17) ?
O5 Eu1 O9 . . 74.13(17) ?
O10 Eu1 O9 . . 58.4(2) ?
O6 Eu1 Si1 . . 175.7(2) ?
O11 Eu1 Si1 . . 97.38(17) ?
O11 Eu1 Si1 3_655 . 97.38(17) ?
O5 Eu1 Si1 3_655 . 94.10(13) ?
O5 Eu1 Si1 . . 94.10(13) ?
O10 Eu1 Si1 . . 28.41(19) ?
O9 Eu1 Si1 . . 29.97(16) ?
O6 Eu1 Na1 . 1_455 86.43(7) ?
O11 Eu1 Na1 . 1_455 142.23(16) ?
O11 Eu1 Na1 3_655 1_455 38.70(15) ?
O5 Eu1 Na1 3_655 1_455 41.00(14) ?
O5 Eu1 Na1 . 1_455 135.84(14) ?
O10 Eu1 Na1 . 1_455 93.65(6) ?
O9 Eu1 Na1 . 1_455 92.41(8) ?
Si1 Eu1 Na1 . 1_455 93.49(7) ?
O6 Eu1 Na1 . . 86.43(7) ?
O11 Eu1 Na1 . . 38.70(15) ?
O11 Eu1 Na1 3_655 . 142.23(16) ?
O5 Eu1 Na1 3_655 . 135.84(14) ?
O5 Eu1 Na1 . . 41.00(14) ?
O10 Eu1 Na1 . . 93.65(6) ?
O9 Eu1 Na1 . . 92.41(8) ?
Si1 Eu1 Na1 . . 93.49(7) ?
Na1 Eu1 Na1 1_455 . 172.61(13) ?
O6 Eu1 OW4 . 3_655 41.13(18) ?
O11 Eu1 OW4 . 3_655 126.4(2) ?
O11 Eu1 OW4 3_655 3_655 78.79(19) ?
O5 Eu1 OW4 3_655 3_655 41.87(18) ?
O5 Eu1 OW4 . 3_655 89.61(19) ?
O10 Eu1 OW4 . 3_655 149.54(13) ?
O9 Eu1 OW4 . 3_655 112.41(19) ?
Si1 Eu1 OW4 . 3_655 135.94(14) ?
Na1 Eu1 OW4 1_455 3_655 56.42(14) ?
Na1 Eu1 OW4 . 3_655 116.43(14) ?
O6 Eu1 Na3 . 3_655 41.13(18) ?
O11 Eu1 Na3 . 3_655 126.4(2) ?
O11 Eu1 Na3 3_655 3_655 78.79(19) ?
O5 Eu1 Na3 3_655 3_655 41.87(18) ?
O5 Eu1 Na3 . 3_655 89.61(19) ?
O10 Eu1 Na3 . 3_655 149.54(13) ?
O9 Eu1 Na3 . 3_655 112.41(19) ?
Si1 Eu1 Na3 . 3_655 135.94(14) ?
Na1 Eu1 Na3 1_455 3_655 56.42(14) ?
Na1 Eu1 Na3 . 3_655 116.43(14) ?
OW4 Eu1 Na3 3_655 3_655 0.0(2) ?
O11 Na1 O11 3_755 . 100.6(3) ?
O11 Na1 O5 3_755 . 179.0(3) ?
O11 Na1 O5 . . 78.65(18) ?
O11 Na1 O5 3_755 3_755 78.65(18) ?
O11 Na1 O5 . 3_755 179.0(3) ?
O5 Na1 O5 . 3_755 102.1(3) ?
O11 Na1 OW2 3_755 . 77.8(3) ?
O11 Na1 OW2 . . 77.8(3) ?
O5 Na1 OW2 . . 102.6(3) ?
O5 Na1 OW2 3_755 . 102.6(3) ?
O11 Na1 OW3 3_755 . 114.9(4) ?
O11 Na1 OW3 . . 95.7(4) ?
O5 Na1 OW3 . . 64.6(4) ?
O5 Na1 OW3 3_755 . 84.0(4) ?
OW2 Na1 OW3 . . 166.9(4) ?
O11 Na1 OW3 3_755 3_755 95.7(4) ?
O11 Na1 OW3 . 3_755 114.9(4) ?
O5 Na1 OW3 . 3_755 84.0(4) ?
O5 Na1 OW3 3_755 3_755 64.6(4) ?
OW2 Na1 OW3 . 3_755 166.9(4) ?
OW3 Na1 OW3 . 3_755 24.1(7) ?
O11 Na1 O7 3_755 . 127.84(17) ?
O11 Na1 O7 . . 127.84(17) ?
O5 Na1 O7 . . 53.13(14) ?
O5 Na1 O7 3_755 . 53.13(14) ?
OW2 Na1 O7 . . 93.0(5) ?
OW3 Na1 O7 . . 81.8(4) ?
OW3 Na1 O7 3_755 . 81.8(4) ?
O11 Na1 O2 3_755 1_556 51.79(16) ?
O11 Na1 O2 . 1_556 51.79(16) ?
O5 Na1 O2 . 1_556 127.26(15) ?
O5 Na1 O2 3_755 1_556 127.26(15) ?
OW2 Na1 O2 . 1_556 85.2(4) ?
OW3 Na1 O2 . 1_556 99.9(4) ?
OW3 Na1 O2 3_755 1_556 99.9(4) ?
O7 Na1 O2 . 1_556 178.3(2) ?
O11 Na1 Si4 3_755 3_755 24.12(15) ?
O11 Na1 Si4 . 3_755 77.33(18) ?
O5 Na1 Si4 . 3_755 154.94(17) ?
O5 Na1 Si4 3_755 3_755 101.82(13) ?
OW2 Na1 Si4 . 3_755 79.2(4) ?
OW3 Na1 Si4 . 3_755 110.9(4) ?
OW3 Na1 Si4 3_755 3_755 99.7(4) ?
O7 Na1 Si4 . 3_755 151.81(8) ?
O2 Na1 Si4 1_556 3_755 27.71(6) ?
O11 Na1 Si4 3_755 . 77.33(18) ?
O11 Na1 Si4 . . 24.12(15) ?
O5 Na1 Si4 . . 101.82(13) ?
O5 Na1 Si4 3_755 . 154.94(17) ?
OW2 Na1 Si4 . . 79.2(4) ?
OW3 Na1 Si4 . . 99.7(4) ?
OW3 Na1 Si4 3_755 . 110.9(4) ?
O7 Na1 Si4 . . 151.81(8) ?
O2 Na1 Si4 1_556 . 27.71(6) ?
Si4 Na1 Si4 3_755 . 53.58(9) ?
O11 Na1 Si3 3_755 . 155.96(19) ?
O11 Na1 Si3 . . 102.38(15) ?
O5 Na1 Si3 . . 24.99(13) ?
O5 Na1 Si3 3_755 . 78.48(16) ?
OW2 Na1 Si3 . . 100.1(4) ?
OW3 Na1 Si3 . . 69.8(4) ?
OW3 Na1 Si3 3_755 . 81.1(4) ?
O7 Na1 Si3 . . 28.18(6) ?
O2 Na1 Si3 1_556 . 152.25(7) ?
Si4 Na1 Si3 3_755 . 179.25(14) ?
Si4 Na1 Si3 . . 126.19(4) ?
Na2 Na2 OW2 6_665 1_554 159.4(11) ?
Na2 Na2 O10 6_665 1_554 87.1(10) ?
OW2 Na2 O10 1_554 1_554 105.8(5) ?
Na2 Na2 O3 6_665 1_554 79.1(2) ?
OW2 Na2 O3 1_554 1_554 113.5(6) ?
O10 Na2 O3 1_554 1_554 99.4(4) ?
Na2 Na2 O10 6_665 6_664 71.8(10) ?
OW2 Na2 O10 1_554 6_664 90.1(5) ?
O10 Na2 O10 1_554 6_664 150.9(4) ?
O3 Na2 O10 1_554 6_664 96.1(3) ?
Na2 Na2 O11 6_665 1_554 126.6(7) ?
OW2 Na2 O11 1_554 1_554 73.4(5) ?
O10 Na2 O11 1_554 1_554 72.5(3) ?
O3 Na2 O11 1_554 1_554 57.6(2) ?
O10 Na2 O11 6_664 1_554 136.3(3) ?
Na2 Na2 O1 6_665 1_554 102.3(5) ?
OW2 Na2 O1 1_554 1_554 73.4(5) ?
O10 Na2 O1 1_554 1_554 56.2(3) ?
O3 Na2 O1 1_554 1_554 155.1(4) ?
O10 Na2 O1 6_664 1_554 108.0(4) ?
O11 Na2 O1 1_554 1_554 105.4(3) ?
Na2 Na2 OW2 6_665 6_664 14.6(8) ?
OW2 Na2 OW2 1_554 6_664 157.2(9) ?
O10 Na2 OW2 1_554 6_664 74.5(3) ?
O3 Na2 OW2 1_554 6_664 88.6(4) ?
O10 Na2 OW2 6_664 6_664 81.5(3) ?
O11 Na2 OW2 1_554 6_664 126.6(4) ?
O1 Na2 OW2 1_554 6_664 89.0(4) ?
Na2 Na2 Si4 6_665 1_554 107.6(2) ?
OW2 Na2 Si4 1_554 1_554 88.4(6) ?
O10 Na2 Si4 1_554 1_554 91.5(3) ?
O3 Na2 Si4 1_554 1_554 30.00(12) ?
O10 Na2 Si4 6_664 1_554 113.6(3) ?
O11 Na2 Si4 1_554 1_554 29.14(15) ?
O1 Na2 Si4 1_554 1_554 134.4(3) ?
OW2 Na2 Si4 6_664 1_554 114.4(4) ?
Na2 Na2 Na2 6_665 3_755 121.7(11) ?
OW2 Na2 Na2 1_554 3_755 43.9(4) ?
O10 Na2 Na2 1_554 3_755 149.7(2) ?
O3 Na2 Na2 1_554 3_755 95.70(18) ?
O10 Na2 Na2 6_664 3_755 50.8(2) ?
O11 Na2 Na2 1_554 3_755 94.29(18) ?
O1 Na2 Na2 1_554 3_755 104.16(18) ?
OW2 Na2 Na2 6_664 3_755 132.3(3) ?
Si4 Na2 Na2 1_554 3_755 88.62(14) ?
Na2 Na2 Si1 6_665 1_554 96.1(9) ?
OW2 Na2 Si1 1_554 1_554 89.2(4) ?
O10 Na2 Si1 1_554 1_554 27.2(2) ?
O3 Na2 Si1 1_554 1_554 126.3(3) ?
O10 Na2 Si1 6_664 1_554 133.6(4) ?
O11 Na2 Si1 1_554 1_554 87.3(3) ?
O1 Na2 Si1 1_554 1_554 29.03(13) ?
OW2 Na2 Si1 6_664 1_554 81.6(3) ?
Si4 Na2 Si1 1_554 1_554 112.8(3) ?
Na2 Na2 Si1 3_755 1_554 129.01(14) ?
Na2 Na2 O1 6_665 6_664 62.5(5) ?
OW2 Na2 O1 1_554 6_664 98.6(6) ?
O10 Na2 O1 1_554 6_664 102.1(3) ?
O3 Na2 O1 1_554 6_664 134.4(3) ?
O10 Na2 O1 6_664 6_664 50.7(3) ?
O11 Na2 O1 1_554 6_664 168.0(3) ?
O1 Na2 O1 1_554 6_664 63.2(3) ?
OW2 Na2 O1 6_664 6_664 59.8(4) ?
Si4 Na2 O1 1_554 6_664 162.4(3) ?
Na2 Na2 O1 3_755 6_664 85.34(16) ?
Si1 Na2 O1 1_554 6_664 83.6(2) ?
OW3 Na3 OW1 . 1_556 169.5(10) ?
OW3 Na3 OW4 . 4_565 112.3(8) ?
OW1 Na3 OW4 1_556 4_565 59.0(2) ?
OW3 Na3 Na3 . 4_565 112.3(8) ?
OW1 Na3 Na3 1_556 4_565 59.0(2) ?
OW4 Na3 Na3 4_565 4_565 0.0(6) ?
OW3 Na3 OW3 . 3_755 10.4(4) ?
OW1 Na3 OW3 1_556 3_755 159.4(6) ?
OW4 Na3 OW3 4_565 3_755 102.2(4) ?
Na3 Na3 OW3 4_565 3_755 102.2(4) ?
OW3 Na3 O6 . . 115.1(9) ?
OW1 Na3 O6 1_556 . 75.0(3) ?
OW4 Na3 O6 4_565 . 130.2(2) ?
Na3 Na3 O6 4_565 . 130.2(2) ?
OW3 Na3 O6 3_755 . 125.5(6) ?
OW3 Na3 O5 . . 84.7(9) ?
OW1 Na3 O5 1_556 . 95.5(6) ?
OW4 Na3 O5 4_565 . 122.9(2) ?
Na3 Na3 O5 4_565 . 122.9(2) ?
OW3 Na3 O5 3_755 . 88.1(5) ?
O6 Na3 O5 . . 76.4(3) ?
OW3 Na3 O8 . 1_556 91.7(9) ?
OW1 Na3 O8 1_556 1_556 96.0(6) ?
OW4 Na3 O8 4_565 1_556 103.4(2) ?
Na3 Na3 O8 4_565 1_556 103.4(2) ?
OW3 Na3 O8 3_755 1_556 96.9(5) ?
O6 Na3 O8 . 1_556 61.4(3) ?
O5 Na3 O8 . 1_556 131.3(4) ?
OW3 Na3 O4 . . 103.0(9) ?
OW1 Na3 O4 1_556 . 68.9(6) ?
OW4 Na3 O4 4_565 . 67.47(18) ?
Na3 Na3 O4 4_565 . 67.47(18) ?
OW3 Na3 O4 3_755 . 97.0(5) ?
O6 Na3 O4 . . 114.3(4) ?
O5 Na3 O4 . . 55.5(2) ?
O8 Na3 O4 1_556 . 164.7(4) ?
OW3 Na3 Si2 . 1_556 108.9(9) ?
OW1 Na3 Si2 1_556 1_556 81.2(5) ?
OW4 Na3 Si2 4_565 1_556 117.59(17) ?
Na3 Na3 Si2 4_565 1_556 117.59(17) ?
OW3 Na3 Si2 3_755 1_556 117.5(5) ?
O6 Na3 Si2 . 1_556 30.4(2) ?
O5 Na3 Si2 . 1_556 105.4(3) ?
O8 Na3 Si2 1_556 1_556 31.41(16) ?
O4 Na3 Si2 . 1_556 141.0(3) ?
OW3 Na3 OW3 . 4_565 88.4(10) ?
OW1 Na3 OW3 1_556 4_565 82.7(4) ?
OW4 Na3 OW3 4_565 4_565 23.9(3) ?
Na3 Na3 OW3 4_565 4_565 23.9(3) ?
OW3 Na3 OW3 3_755 4_565 78.4(6) ?
O6 Na3 OW3 . 4_565 152.0(5) ?
O5 Na3 OW3 . 4_565 123.1(5) ?
O8 Na3 OW3 1_556 4_565 105.2(5) ?
O4 Na3 OW3 . 4_565 71.6(4) ?
Si2 Na3 OW3 1_556 4_565 130.0(5) ?
OW3 Na3 Si3 . . 88.5(9) ?
OW1 Na3 Si3 1_556 . 86.9(6) ?
OW4 Na3 Si3 4_565 . 96.49(16) ?
Na3 Na3 Si3 4_565 . 96.49(16) ?
OW3 Na3 Si3 3_755 . 87.0(5) ?
O6 Na3 Si3 . . 99.1(3) ?
O5 Na3 Si3 . . 27.28(15) ?
O8 Na3 Si3 1_556 . 158.4(4) ?
O4 Na3 Si3 . . 29.32(11) ?
Si2 Na3 Si3 1_556 . 129.5(3) ?
OW3 Na3 Si3 4_565 . 96.4(4) ?
OW3 OW4 OW1 . 1_556 169.5(10) ?
OW3 OW4 OW4 . 4_565 112.3(8) ?
OW1 OW4 OW4 1_556 4_565 59.0(2) ?
OW3 OW4 Na3 . 4_565 112.3(8) ?
OW1 OW4 Na3 1_556 4_565 59.0(2) ?
OW4 OW4 Na3 4_565 4_565 0.0(6) ?
OW3 OW4 OW3 . 3_755 10.4(4) ?
OW1 OW4 OW3 1_556 3_755 159.4(6) ?
OW4 OW4 OW3 4_565 3_755 102.2(4) ?
Na3 OW4 OW3 4_565 3_755 102.2(4) ?
OW3 OW4 O6 . . 115.1(9) ?
OW1 OW4 O6 1_556 . 75.0(3) ?
OW4 OW4 O6 4_565 . 130.2(2) ?
Na3 OW4 O6 4_565 . 130.2(2) ?
OW3 OW4 O6 3_755 . 125.5(6) ?
OW3 OW4 O5 . . 84.7(9) ?
OW1 OW4 O5 1_556 . 95.5(6) ?
OW4 OW4 O5 4_565 . 122.9(2) ?
Na3 OW4 O5 4_565 . 122.9(2) ?
OW3 OW4 O5 3_755 . 88.1(5) ?
O6 OW4 O5 . . 76.4(3) ?
OW3 OW4 O8 . 1_556 91.7(9) ?
OW1 OW4 O8 1_556 1_556 96.0(6) ?
OW4 OW4 O8 4_565 1_556 103.4(2) ?
Na3 OW4 O8 4_565 1_556 103.4(2) ?
OW3 OW4 O8 3_755 1_556 96.9(5) ?
O6 OW4 O8 . 1_556 61.4(3) ?
O5 OW4 O8 . 1_556 131.3(4) ?
OW3 OW4 O4 . . 103.0(9) ?
OW1 OW4 O4 1_556 . 68.9(6) ?
OW4 OW4 O4 4_565 . 67.47(18) ?
Na3 OW4 O4 4_565 . 67.47(18) ?
OW3 OW4 O4 3_755 . 97.0(5) ?
O6 OW4 O4 . . 114.3(4) ?
O5 OW4 O4 . . 55.5(2) ?
O8 OW4 O4 1_556 . 164.7(4) ?
OW3 OW4 Si2 . 1_556 108.9(9) ?
OW1 OW4 Si2 1_556 1_556 81.2(5) ?
OW4 OW4 Si2 4_565 1_556 117.59(17) ?
Na3 OW4 Si2 4_565 1_556 117.59(17) ?
OW3 OW4 Si2 3_755 1_556 117.5(5) ?
O6 OW4 Si2 . 1_556 30.4(2) ?
O5 OW4 Si2 . 1_556 105.4(3) ?
O8 OW4 Si2 1_556 1_556 31.41(16) ?
O4 OW4 Si2 . 1_556 141.0(3) ?
OW3 OW4 OW3 . 4_565 88.4(10) ?
OW1 OW4 OW3 1_556 4_565 82.7(4) ?
OW4 OW4 OW3 4_565 4_565 23.9(3) ?
Na3 OW4 OW3 4_565 4_565 23.9(3) ?
OW3 OW4 OW3 3_755 4_565 78.4(6) ?
O6 OW4 OW3 . 4_565 152.0(5) ?
O5 OW4 OW3 . 4_565 123.1(5) ?
O8 OW4 OW3 1_556 4_565 105.2(5) ?
O4 OW4 OW3 . 4_565 71.6(4) ?
Si2 OW4 OW3 1_556 4_565 130.0(5) ?
OW3 OW4 Na1 . . 43.2(8) ?
OW1 OW4 Na1 1_556 . 139.2(6) ?
OW4 OW4 Na1 4_565 . 140.21(15) ?
Na3 OW4 Na1 4_565 . 140.21(15) ?
OW3 OW4 Na1 3_755 . 49.9(4) ?
O6 OW4 Na1 . . 87.3(3) ?
O5 OW4 Na1 . . 44.15(19) ?
O8 OW4 Na1 1_556 . 107.4(3) ?
O4 OW4 Na1 . . 86.5(2) ?
Si2 OW4 Na1 1_556 . 101.7(3) ?
OW3 OW4 Na1 4_565 . 120.7(4) ?
O10 Si1 O1 . 3_655 111.5(3) ?
O10 Si1 O1 . . 111.5(3) ?
O1 Si1 O1 3_655 . 110.1(5) ?
O10 Si1 O9 . . 105.0(4) ?
O1 Si1 O9 3_655 . 109.4(3) ?
O1 Si1 O9 . . 109.4(3) ?
O10 Si1 Eu1 . . 49.0(3) ?
O1 Si1 Eu1 3_655 . 125.0(3) ?
O1 Si1 Eu1 . . 125.0(3) ?
O9 Si1 Eu1 . . 56.0(3) ?
O10 Si1 La1 . . 49.0(3) ?
O1 Si1 La1 3_655 . 125.0(3) ?
O1 Si1 La1 . . 125.0(3) ?
O9 Si1 La1 . . 56.0(3) ?
Eu1 Si1 La1 . . 0.000(12) ?
O10 Si1 Na2 . 1_556 43.49(19) ?
O1 Si1 Na2 3_655 1_556 131.2(3) ?
O1 Si1 Na2 . 1_556 68.1(3) ?
O9 Si1 Na2 . 1_556 117.2(3) ?
Eu1 Si1 Na2 . 1_556 74.57(16) ?
La1 Si1 Na2 . 1_556 74.57(16) ?
O10 Si1 Na2 . 3_656 43.49(19) ?
O1 Si1 Na2 3_655 3_656 68.1(3) ?
O1 Si1 Na2 . 3_656 131.2(3) ?
O9 Si1 Na2 . 3_656 117.2(3) ?
Eu1 Si1 Na2 . 3_656 74.57(16) ?
La1 Si1 Na2 . 3_656 74.57(16) ?
Na2 Si1 Na2 1_556 3_656 78.0(3) ?
O6 Si2 O8 1_554 3_655 110.7(3) ?
O6 Si2 O8 1_554 . 110.7(3) ?
O8 Si2 O8 3_655 . 107.5(4) ?
O6 Si2 O9 1_554 . 115.3(4) ?
O8 Si2 O9 3_655 . 106.2(3) ?
O8 Si2 O9 . . 106.2(3) ?
O6 Si2 Na3 1_554 3_654 54.5(3) ?
O8 Si2 Na3 3_655 3_654 57.2(3) ?
O8 Si2 Na3 . 3_654 116.0(3) ?
O9 Si2 Na3 . 3_654 137.5(2) ?
O6 Si2 OW4 1_554 3_654 54.5(3) ?
O8 Si2 OW4 3_655 3_654 57.2(3) ?
O8 Si2 OW4 . 3_654 116.0(3) ?
O9 Si2 OW4 . 3_654 137.5(2) ?
Na3 Si2 OW4 3_654 3_654 0.0(4) ?
O6 Si2 OW4 1_554 1_554 54.5(3) ?
O8 Si2 OW4 3_655 1_554 116.0(3) ?
O8 Si2 OW4 . 1_554 57.2(3) ?
O9 Si2 OW4 . 1_554 137.5(2) ?
Na3 Si2 OW4 3_654 1_554 74.9(3) ?
OW4 Si2 OW4 3_654 1_554 74.9(3) ?
O6 Si2 Na3 1_554 1_554 54.5(3) ?
O8 Si2 Na3 3_655 1_554 116.0(3) ?
O8 Si2 Na3 . 1_554 57.2(3) ?
O9 Si2 Na3 . 1_554 137.5(2) ?
Na3 Si2 Na3 3_654 1_554 74.9(3) ?
OW4 Si2 Na3 3_654 1_554 74.9(3) ?
OW4 Si2 Na3 1_554 1_554 0.0(4) ?
O5 Si3 O4 . . 110.8(4) ?
O5 Si3 O7 . . 112.8(4) ?
O4 Si3 O7 . . 108.5(4) ?
O5 Si3 O8 . . 114.0(3) ?
O4 Si3 O8 . . 107.5(4) ?
O7 Si3 O8 . . 102.8(3) ?
O5 Si3 Na3 . . 48.0(3) ?
O4 Si3 Na3 . . 65.7(3) ?
O7 Si3 Na3 . . 112.8(3) ?
O8 Si3 Na3 . . 144.2(3) ?
O5 Si3 Na1 . . 41.5(2) ?
O4 Si3 Na1 . . 123.5(3) ?
O7 Si3 Na1 . . 71.4(3) ?
O8 Si3 Na1 . . 128.2(2) ?
Na3 Si3 Na1 . . 63.49(17) ?
O11 Si4 O1 . 1_556 115.8(4) ?
O11 Si4 O2 . 1_556 114.0(4) ?
O1 Si4 O2 1_556 1_556 101.6(4) ?
O11 Si4 O3 . . 108.0(4) ?
O1 Si4 O3 1_556 . 108.4(3) ?
O2 Si4 O3 1_556 . 108.7(3) ?
O11 Si4 Na2 . 1_556 64.4(3) ?
O1 Si4 Na2 1_556 1_556 145.0(3) ?
O2 Si4 Na2 1_556 1_556 110.0(3) ?
O3 Si4 Na2 . 1_556 47.4(3) ?
O11 Si4 Na1 . . 38.2(2) ?
O1 Si4 Na1 1_556 . 129.9(2) ?
O2 Si4 Na1 1_556 . 75.9(3) ?
O3 Si4 Na1 . . 119.9(3) ?
Na2 Si4 Na1 1_556 . 73.93(17) ?
Si4 O1 Si1 1_554 . 151.0(5) ?
Si4 O1 O2 1_554 . 39.4(2) ?
Si1 O1 O2 . . 162.1(4) ?
Si4 O1 O3 1_554 1_554 36.19(16) ?
Si1 O1 O3 . 1_554 135.7(3) ?
O2 O1 O3 . 1_554 62.0(2) ?
Si4 O1 O1 1_554 3_655 121.2(2) ?
Si1 O1 O1 . 3_655 35.0(3) ?
O2 O1 O1 . 3_655 160.5(2) ?
O3 O1 O1 1_554 3_655 101.31(13) ?
Si4 O1 O10 1_554 . 172.3(4) ?
Si1 O1 O10 . . 34.1(2) ?
O2 O1 O10 . . 138.8(4) ?
O3 O1 O10 1_554 . 137.2(3) ?
O1 O1 O10 3_655 . 60.12(17) ?
Si4 O1 O9 1_554 . 129.8(4) ?
Si1 O1 O9 . . 35.67(19) ?
O2 O1 O9 . . 129.2(3) ?
O3 O1 O9 1_554 . 149.3(4) ?
O1 O1 O9 3_655 . 60.14(15) ?
O10 O1 O9 . . 57.9(3) ?
Si4 O1 O11 1_554 1_554 31.6(2) ?
Si1 O1 O11 . 1_554 121.6(4) ?
O2 O1 O11 . 1_554 61.8(3) ?
O3 O1 O11 1_554 1_554 58.2(2) ?
O1 O1 O11 3_655 1_554 101.60(17) ?
O10 O1 O11 . 1_554 155.2(3) ?
O9 O1 O11 . 1_554 99.3(3) ?
Si4 O1 Na2 1_554 1_556 125.9(3) ?
Si1 O1 Na2 . 1_556 82.9(4) ?
O2 O1 Na2 . 1_556 92.2(3) ?
O3 O1 Na2 1_554 1_556 112.1(3) ?
O1 O1 Na2 3_655 1_556 104.16(18) ?
O10 O1 Na2 . 1_556 48.9(2) ?
O9 O1 Na2 . 1_556 96.8(3) ?
O11 O1 Na2 1_554 1_556 153.9(3) ?
Si4 O1 OW2 1_554 . 102.3(4) ?
Si1 O1 OW2 . . 103.6(4) ?
O2 O1 OW2 . . 63.0(3) ?
O3 O1 OW2 1_554 . 114.9(3) ?
O1 O1 OW2 3_655 . 136.5(3) ?
O10 O1 OW2 . . 76.7(3) ?
O9 O1 OW2 . . 93.5(4) ?
O11 O1 OW2 1_554 . 117.4(4) ?
Na2 O1 OW2 1_556 . 40.9(3) ?
Si4 O1 Na2 1_554 6_666 125.7(3) ?
Si1 O1 Na2 . 6_666 80.6(3) ?
O2 O1 Na2 . 6_666 98.9(3) ?
O3 O1 Na2 1_554 6_666 103.2(2) ?
O1 O1 Na2 3_655 6_666 94.66(16) ?
O10 O1 Na2 . 6_666 47.5(2) ?
O9 O1 Na2 . 6_666 102.6(3) ?
O11 O1 Na2 1_554 6_666 157.2(3) ?
Na2 O1 Na2 1_556 6_666 15.2(3) ?
OW2 O1 Na2 . 6_666 55.3(3) ?
Si4 O1 O1 1_554 6_665 75.7(2) ?
Si1 O1 O1 . 6_665 121.3(3) ?
O2 O1 O1 . 6_665 70.3(3) ?
O3 O1 O1 1_554 6_665 49.55(19) ?
O1 O1 O1 3_655 6_665 107.60(18) ?
O10 O1 O1 . 6_665 96.6(2) ?
O9 O1 O1 . 6_665 154.4(3) ?
O11 O1 O1 1_554 6_665 105.39(19) ?
Na2 O1 O1 1_556 6_665 62.9(2) ?
OW2 O1 O1 . 6_665 81.0(3) ?
Na2 O1 O1 6_666 6_665 53.91(17) ?
Si4 O2 Si4 1_554 3_754 140.7(5) ?
Si4 O2 O1 1_554 3_755 177.3(5) ?
Si4 O2 O1 3_754 3_755 39.0(2) ?
Si4 O2 O1 1_554 . 39.0(2) ?
Si4 O2 O1 3_754 . 177.3(5) ?
O1 O2 O1 3_755 . 141.1(5) ?
Si4 O2 O3 1_554 3_754 120.0(4) ?
Si4 O2 O3 3_754 3_754 35.89(17) ?
O1 O2 O3 3_755 3_754 61.4(2) ?
O1 O2 O3 . 3_754 146.5(3) ?
Si4 O2 O3 1_554 1_554 35.89(17) ?
Si4 O2 O3 3_754 1_554 120.0(4) ?
O1 O2 O3 3_755 1_554 146.5(3) ?
O1 O2 O3 . 1_554 61.44(19) ?
O3 O2 O3 3_754 1_554 88.2(3) ?
Si4 O2 O11 1_554 1_554 32.3(2) ?
Si4 O2 O11 3_754 1_554 116.0(4) ?
O1 O2 O11 3_755 1_554 145.4(4) ?
O1 O2 O11 . 1_554 62.5(2) ?
O3 O2 O11 3_754 1_554 115.0(3) ?
O3 O2 O11 1_554 1_554 58.28(18) ?
Si4 O2 O11 1_554 3_754 116.0(4) ?
Si4 O2 O11 3_754 3_754 32.3(2) ?
O1 O2 O11 3_755 3_754 62.5(2) ?
O1 O2 O11 . 3_754 145.4(4) ?
O3 O2 O11 3_754 3_754 58.28(18) ?
O3 O2 O11 1_554 3_754 115.0(3) ?
O11 O2 O11 1_554 3_754 85.9(3) ?
Si4 O2 OW2 1_554 . 109.6(3) ?
Si4 O2 OW2 3_754 . 109.6(3) ?
O1 O2 OW2 3_755 . 70.6(2) ?
O1 O2 OW2 . . 70.6(2) ?
O3 O2 OW2 3_754 . 120.5(3) ?
O3 O2 OW2 1_554 . 120.5(3) ?
O11 O2 OW2 1_554 . 124.4(3) ?
O11 O2 OW2 3_754 . 124.4(3) ?
Si4 O2 Na1 1_554 1_554 76.4(3) ?
Si4 O2 Na1 3_754 1_554 76.4(3) ?
O1 O2 Na1 3_755 1_554 101.5(2) ?
O1 O2 Na1 . 1_554 101.5(3) ?
O3 O2 Na1 3_754 1_554 94.0(2) ?
O3 O2 Na1 1_554 1_554 94.0(2) ?
O11 O2 Na1 1_554 1_554 44.12(17) ?
O11 O2 Na1 3_754 1_554 44.12(17) ?
OW2 O2 Na1 . 1_554 129.4(4) ?
Si4 O2 O1 1_554 8_565 115.4(4) ?
Si4 O2 O1 3_754 8_565 73.3(3) ?
O1 O2 O1 3_755 8_565 67.3(2) ?
O1 O2 O1 . 8_565 109.3(3) ?
O3 O2 O1 3_754 8_565 48.5(2) ?
O3 O2 O1 1_554 8_565 82.3(2) ?
O11 O2 O1 1_554 8_565 139.3(3) ?
O11 O2 O1 3_754 8_565 103.9(2) ?
OW2 O2 O1 . 8_565 82.5(4) ?
Na1 O2 O1 1_554 8_565 142.2(2) ?
Si4 O2 O1 1_554 6_665 73.3(3) ?
Si4 O2 O1 3_754 6_665 115.4(4) ?
O1 O2 O1 3_755 6_665 109.3(3) ?
O1 O2 O1 . 6_665 67.3(2) ?
O3 O2 O1 3_754 6_665 82.3(2) ?
O3 O2 O1 1_554 6_665 48.5(2) ?
O11 O2 O1 1_554 6_665 103.9(2) ?
O11 O2 O1 3_754 6_665 139.3(3) ?
OW2 O2 O1 . 6_665 82.5(4) ?
Na1 O2 O1 1_554 6_665 142.2(2) ?
O1 O2 O1 8_565 6_665 44.7(2) ?
Si4 O3 Si4 6_665 . 134.2(5) ?
Si4 O3 Na2 6_665 1_556 123.1(4) ?
Si4 O3 Na2 . 1_556 102.6(3) ?
Si4 O3 Na2 6_665 6_666 102.6(3) ?
Si4 O3 Na2 . 6_666 123.1(4) ?
Na2 O3 Na2 1_556 6_666 21.8(4) ?
Si4 O3 O11 6_665 6_665 35.01(17) ?
Si4 O3 O11 . 6_665 163.2(4) ?
Na2 O3 O11 1_556 6_665 89.1(4) ?
Na2 O3 O11 6_666 6_665 70.5(3) ?
Si4 O3 O11 6_665 . 163.2(4) ?
Si4 O3 O11 . . 35.01(17) ?
Na2 O3 O11 1_556 . 70.5(3) ?
Na2 O3 O11 6_666 . 89.1(4) ?
O11 O3 O11 6_665 . 159.5(5) ?
Si4 O3 O1 6_665 6_666 35.4(2) ?
Si4 O3 O1 . 6_666 102.9(4) ?
Na2 O3 O1 1_556 6_666 145.8(3) ?
Na2 O3 O1 6_666 6_666 131.9(3) ?
O11 O3 O1 6_665 6_666 61.9(2) ?
O11 O3 O1 . 6_666 137.9(3) ?
Si4 O3 O1 6_665 1_556 102.9(4) ?
Si4 O3 O1 . 1_556 35.4(2) ?
Na2 O3 O1 1_556 1_556 131.9(3) ?
Na2 O3 O1 6_666 1_556 145.8(3) ?
O11 O3 O1 6_665 1_556 137.9(3) ?
O11 O3 O1 . 1_556 61.9(2) ?
O1 O3 O1 6_666 1_556 80.9(4) ?
Si4 O3 O2 6_665 1_556 117.9(4) ?
Si4 O3 O2 . 1_556 35.40(16) ?
Na2 O3 O2 1_556 1_556 106.2(3) ?
Na2 O3 O2 6_666 1_556 126.7(3) ?
O11 O3 O2 6_665 1_556 129.8(2) ?
O11 O3 O2 . 1_556 61.2(2) ?
O1 O3 O2 6_666 1_556 82.7(3) ?
O1 O3 O2 1_556 1_556 56.5(2) ?
Si4 O3 O2 6_665 6_666 35.40(16) ?
Si4 O3 O2 . 6_666 117.9(4) ?
Na2 O3 O2 1_556 6_666 126.7(3) ?
Na2 O3 O2 6_666 6_666 106.2(3) ?
O11 O3 O2 6_665 6_666 61.2(2) ?
O11 O3 O2 . 6_666 129.8(2) ?
O1 O3 O2 6_666 6_666 56.5(2) ?
O1 O3 O2 1_556 6_666 82.7(3) ?
O2 O3 O2 1_556 6_666 127.0(5) ?
Si3 O4 Si3 4_565 . 141.2(6) ?
Si3 O4 O5 4_565 . 173.2(5) ?
Si3 O4 O5 . . 33.87(16) ?
Si3 O4 O5 4_565 4_565 33.87(16) ?
Si3 O4 O5 . 4_565 173.2(5) ?
O5 O4 O5 . 4_565 150.3(4) ?
Si3 O4 O8 4_565 4_565 36.5(2) ?
Si3 O4 O8 . 4_565 117.1(4) ?
O5 O4 O8 . 4_565 144.5(4) ?
O5 O4 O8 4_565 4_565 61.54(18) ?
Si3 O4 O8 4_565 . 117.1(4) ?
Si3 O4 O8 . . 36.5(2) ?
O5 O4 O8 . . 61.54(18) ?
O5 O4 O8 4_565 . 144.5(4) ?
O8 O4 O8 4_565 . 83.8(3) ?
Si3 O4 O7 4_565 . 112.7(4) ?
Si3 O4 O7 . . 35.8(2) ?
O5 O4 O7 . . 60.7(2) ?
O5 O4 O7 4_565 . 137.5(3) ?
O8 O4 O7 4_565 . 108.5(3) ?
O8 O4 O7 . . 58.0(2) ?
Si3 O4 O7 4_565 2_765 35.8(2) ?
Si3 O4 O7 . 2_765 112.7(4) ?
O5 O4 O7 . 2_765 137.5(3) ?
O5 O4 O7 4_565 2_765 60.7(2) ?
O8 O4 O7 4_565 2_765 58.0(2) ?
O8 O4 O7 . 2_765 108.5(3) ?
O7 O4 O7 . 2_765 78.8(4) ?
Si3 O4 OW4 4_565 . 129.4(4) ?
Si3 O4 OW4 . . 84.9(3) ?
O5 O4 OW4 . . 52.9(2) ?
O5 O4 OW4 4_565 . 97.9(3) ?
O8 O4 OW4 4_565 . 155.4(3) ?
O8 O4 OW4 . . 113.4(2) ?
O7 O4 OW4 . . 95.8(3) ?
O7 O4 OW4 2_765 . 126.0(4) ?
Si3 O4 Na3 4_565 . 129.4(4) ?
Si3 O4 Na3 . . 84.9(3) ?
O5 O4 Na3 . . 52.9(2) ?
O5 O4 Na3 4_565 . 97.9(3) ?
O8 O4 Na3 4_565 . 155.4(3) ?
O8 O4 Na3 . . 113.4(2) ?
O7 O4 Na3 . . 95.8(3) ?
O7 O4 Na3 2_765 . 126.0(4) ?
OW4 O4 Na3 . . 0.0(3) ?
Si3 O4 Na3 4_565 4_565 84.9(3) ?
Si3 O4 Na3 . 4_565 129.4(4) ?
O5 O4 Na3 . 4_565 97.9(3) ?
O5 O4 Na3 4_565 4_565 52.9(2) ?
O8 O4 Na3 4_565 4_565 113.4(2) ?
O8 O4 Na3 . 4_565 155.4(3) ?
O7 O4 Na3 . 4_565 126.0(4) ?
O7 O4 Na3 2_765 4_565 95.8(3) ?
OW4 O4 Na3 . 4_565 45.1(4) ?
Na3 O4 Na3 . 4_565 45.1(4) ?
Si3 O4 OW4 4_565 4_565 84.9(3) ?
Si3 O4 OW4 . 4_565 129.4(4) ?
O5 O4 OW4 . 4_565 97.9(3) ?
O5 O4 OW4 4_565 4_565 52.9(2) ?
O8 O4 OW4 4_565 4_565 113.4(2) ?
O8 O4 OW4 . 4_565 155.4(3) ?
O7 O4 OW4 . 4_565 126.0(4) ?
O7 O4 OW4 2_765 4_565 95.8(3) ?
OW4 O4 OW4 . 4_565 45.1(4) ?
Na3 O4 OW4 . 4_565 45.1(4) ?
Na3 O4 OW4 4_565 4_565 0.0(4) ?
Si3 O5 La1 . . 139.7(3) ?
Si3 O5 Eu1 . . 139.7(3) ?
La1 O5 Eu1 . . 0.0 ?
Si3 O5 Na1 . . 113.5(3) ?
La1 O5 Na1 . . 98.8(2) ?
Eu1 O5 Na1 . . 98.8(2) ?
Si3 O5 Na3 . . 104.7(3) ?
La1 O5 Na3 . . 98.7(3) ?
Eu1 O5 Na3 . . 98.7(3) ?
Na1 O5 Na3 . . 89.8(3) ?
Si3 O5 OW4 . . 104.7(3) ?
La1 O5 OW4 . . 98.7(3) ?
Eu1 O5 OW4 . . 98.7(3) ?
Na1 O5 OW4 . . 89.8(3) ?
Na3 O5 OW4 . . 0.0(3) ?
Si3 O5 O4 . . 35.3(2) ?
La1 O5 O4 . . 134.5(3) ?
Eu1 O5 O4 . . 134.5(3) ?
Na1 O5 O4 . . 124.7(3) ?
Na3 O5 O4 . . 71.6(3) ?
OW4 O5 O4 . . 71.6(3) ?
Si3 O5 O7 . . 34.34(19) ?
La1 O5 O7 . . 153.0(3) ?
Eu1 O5 O7 . . 153.0(3) ?
Na1 O5 O7 . . 79.2(2) ?
Na3 O5 O7 . . 108.2(3) ?
OW4 O5 O7 . . 108.2(3) ?
O4 O5 O7 . . 59.9(3) ?
Si3 O5 O8 . . 33.92(17) ?
La1 O5 O8 . . 106.9(2) ?
Eu1 O5 O8 . . 106.9(2) ?
Na1 O5 O8 . . 126.6(3) ?
Na3 O5 O8 . . 129.7(3) ?
OW4 O5 O8 . . 129.7(3) ?
O4 O5 O8 . . 59.4(2) ?
O7 O5 O8 . . 57.1(2) ?
Si3 O5 OW3 . . 106.2(5) ?
La1 O5 OW3 . . 110.1(4) ?
Eu1 O5 OW3 . . 110.1(4) ?
Na1 O5 OW3 . . 62.0(4) ?
Na3 O5 OW3 . . 29.2(4) ?
OW4 O5 OW3 . . 29.2(4) ?
O4 O5 OW3 . . 83.2(4) ?
O7 O5 OW3 . . 92.9(4) ?
O8 O5 OW3 . . 139.8(4) ?
Si3 O5 O11 . . 156.8(3) ?
La1 O5 O11 . . 49.74(14) ?
Eu1 O5 O11 . . 49.74(14) ?
Na1 O5 O11 . . 49.41(16) ?
Na3 O5 O11 . . 91.9(3) ?
OW4 O5 O11 . . 91.9(3) ?
O4 O5 O11 . . 163.1(3) ?
O7 O5 O11 . . 125.0(3) ?
O8 O5 O11 . . 137.5(3) ?
OW3 O5 O11 . . 80.4(4) ?
Si3 O5 O9 . . 86.3(3) ?
La1 O5 O9 . . 57.65(18) ?
Eu1 O5 O9 . . 57.65(18) ?
Na1 O5 O9 . . 114.3(2) ?
Na3 O5 O9 . . 147.3(3) ?
OW4 O5 O9 . . 147.3(3) ?
O4 O5 O9 . . 107.5(3) ?
O7 O5 O9 . . 98.3(2) ?
O8 O5 O9 . . 52.7(2) ?
OW3 O5 O9 . . 167.4(4) ?
O11 O5 O9 . . 88.3(2) ?
Si2 O6 La1 1_556 . 154.4(5) ?
Si2 O6 Eu1 1_556 . 154.4(5) ?
La1 O6 Eu1 . . 0.00(2) ?
Si2 O6 OW4 1_556 3_655 95.1(3) ?
La1 O6 OW4 . 3_655 101.9(3) ?
Eu1 O6 OW4 . 3_655 101.9(3) ?
Si2 O6 Na3 1_556 3_655 95.1(3) ?
La1 O6 Na3 . 3_655 101.9(3) ?
Eu1 O6 Na3 . 3_655 101.9(3) ?
OW4 O6 Na3 3_655 3_655 0.0(5) ?
Si2 O6 Na3 1_556 . 95.1(3) ?
La1 O6 Na3 . . 101.9(3) ?
Eu1 O6 Na3 . . 101.9(3) ?
OW4 O6 Na3 3_655 . 96.2(5) ?
Na3 O6 Na3 3_655 . 96.2(5) ?
Si2 O6 OW4 1_556 . 95.1(3) ?
La1 O6 OW4 . . 101.9(3) ?
Eu1 O6 OW4 . . 101.9(3) ?
OW4 O6 OW4 3_655 . 96.2(5) ?
Na3 O6 OW4 3_655 . 96.2(5) ?
Na3 O6 OW4 . . 0.0(3) ?
Si2 O6 O8 1_556 1_556 35.19(17) ?
La1 O6 O8 . 1_556 149.70(16) ?
Eu1 O6 O8 . 1_556 149.70(16) ?
OW4 O6 O8 3_655 1_556 104.4(3) ?
Na3 O6 O8 3_655 1_556 104.4(3) ?
Na3 O6 O8 . 1_556 60.6(3) ?
OW4 O6 O8 . 1_556 60.6(3) ?
Si2 O6 O8 1_556 3_656 35.19(17) ?
La1 O6 O8 . 3_656 149.70(16) ?
Eu1 O6 O8 . 3_656 149.70(16) ?
OW4 O6 O8 3_655 3_656 60.6(3) ?
Na3 O6 O8 3_655 3_656 60.6(3) ?
Na3 O6 O8 . 3_656 104.4(3) ?
OW4 O6 O8 . 3_656 104.4(3) ?
O8 O6 O8 1_556 3_656 59.5(3) ?
Si2 O6 O9 1_556 1_556 33.2(3) ?
La1 O6 O9 . 1_556 121.2(3) ?
Eu1 O6 O9 . 1_556 121.2(3) ?
OW4 O6 O9 3_655 1_556 115.9(3) ?
Na3 O6 O9 3_655 1_556 115.9(3) ?
Na3 O6 O9 . 1_556 115.9(3) ?
OW4 O6 O9 . 1_556 115.9(3) ?
O8 O6 O9 1_556 1_556 58.4(2) ?
O8 O6 O9 3_656 1_556 58.4(2) ?
Si2 O6 OW1 1_556 1_556 99.5(6) ?
La1 O6 OW1 . 1_556 106.0(5) ?
Eu1 O6 OW1 . 1_556 106.0(5) ?
OW4 O6 OW1 3_655 1_556 48.1(2) ?
Na3 O6 OW1 3_655 1_556 48.1(2) ?
Na3 O6 OW1 . 1_556 48.1(2) ?
OW4 O6 OW1 . 1_556 48.1(2) ?
O8 O6 OW1 1_556 1_556 81.2(4) ?
O8 O6 OW1 3_656 1_556 81.2(4) ?
O9 O6 OW1 1_556 1_556 132.7(5) ?
Si2 O6 O5 1_556 3_655 143.32(18) ?
La1 O6 O5 . 3_655 49.90(16) ?
Eu1 O6 O5 . 3_655 49.90(16) ?
OW4 O6 O5 3_655 3_655 52.0(2) ?
Na3 O6 O5 3_655 3_655 52.0(2) ?
Na3 O6 O5 . 3_655 103.3(3) ?
OW4 O6 O5 . 3_655 103.3(3) ?
O8 O6 O5 1_556 3_655 152.1(3) ?
O8 O6 O5 3_656 3_655 108.63(19) ?
O9 O6 O5 1_556 3_655 140.50(19) ?
OW1 O6 O5 1_556 3_655 71.7(4) ?
Si3 O7 Si3 3_755 . 143.2(5) ?
Si3 O7 O8 3_755 . 175.8(5) ?
Si3 O7 O8 . . 38.84(18) ?
Si3 O7 O8 3_755 3_755 38.84(18) ?
Si3 O7 O8 . 3_755 175.8(5) ?
O8 O7 O8 . 3_755 138.8(4) ?
Si3 O7 O4 3_755 . 118.5(4) ?
Si3 O7 O4 . . 35.7(2) ?
O8 O7 O4 . . 60.9(2) ?
O8 O7 O4 3_755 . 141.8(4) ?
Si3 O7 O4 3_755 2_765 35.7(2) ?
Si3 O7 O4 . 2_765 118.5(4) ?
O8 O7 O4 . 2_765 141.8(4) ?
O8 O7 O4 3_755 2_765 60.9(2) ?
O4 O7 O4 . 2_765 85.6(4) ?
Si3 O7 O5 3_755 3_755 32.9(2) ?
Si3 O7 O5 . 3_755 121.6(4) ?
O8 O7 O5 . 3_755 151.3(4) ?
O8 O7 O5 3_755 3_755 62.09(18) ?
O4 O7 O5 . 3_755 117.9(4) ?
O4 O7 O5 2_765 3_755 59.41(19) ?
Si3 O7 O5 3_755 . 121.6(4) ?
Si3 O7 O5 . . 32.9(2) ?
O8 O7 O5 . . 62.09(18) ?
O8 O7 O5 3_755 . 151.3(4) ?
O4 O7 O5 . . 59.41(19) ?
O4 O7 O5 2_765 . 117.9(4) ?
O5 O7 O5 3_755 . 91.9(3) ?
Si3 O7 Na1 3_755 . 80.5(3) ?
Si3 O7 Na1 . . 80.5(3) ?
O8 O7 Na1 . . 103.7(2) ?
O8 O7 Na1 3_755 . 103.7(2) ?
O4 O7 Na1 . . 98.8(3) ?
O4 O7 Na1 2_765 . 98.8(3) ?
O5 O7 Na1 3_755 . 47.65(17) ?
O5 O7 Na1 . . 47.65(17) ?
Si3 O7 OW3 3_755 1_554 117.5(4) ?
Si3 O7 OW3 . 1_554 97.8(4) ?
O8 O7 OW3 . 1_554 59.6(3) ?
O8 O7 OW3 3_755 1_554 79.4(3) ?
O4 O7 OW3 . 1_554 104.2(4) ?
O4 O7 OW3 2_765 1_554 118.7(4) ?
O5 O7 OW3 3_755 1_554 136.9(4) ?
O5 O7 OW3 . 1_554 118.9(3) ?
Na1 O7 OW3 . 1_554 136.9(4) ?
Si3 O7 OW3 3_755 3_754 97.8(4) ?
Si3 O7 OW3 . 3_754 117.5(4) ?
O8 O7 OW3 . 3_754 79.4(3) ?
O8 O7 OW3 3_755 3_754 59.6(3) ?
O4 O7 OW3 . 3_754 118.7(4) ?
O4 O7 OW3 2_765 3_754 104.2(4) ?
O5 O7 OW3 3_755 3_754 118.9(3) ?
O5 O7 OW3 . 3_754 136.9(4) ?
Na1 O7 OW3 . 3_754 136.9(4) ?
OW3 O7 OW3 1_554 3_754 19.8(5) ?
Si3 O7 O7 3_755 2_765 85.0(3) ?
Si3 O7 O7 . 2_765 85.0(3) ?
O8 O7 O7 . 2_765 91.9(2) ?
O8 O7 O7 3_755 2_765 91.9(2) ?
O4 O7 O7 . 2_765 50.61(19) ?
O4 O7 O7 2_765 2_765 50.61(19) ?
O5 O7 O7 3_755 2_765 108.9(2) ?
O5 O7 O7 . 2_765 108.9(2) ?
Na1 O7 O7 . 2_765 132.21(16) ?
OW3 O7 O7 1_554 2_765 90.0(3) ?
OW3 O7 O7 3_754 2_765 90.0(3) ?
Si2 O8 Si3 . . 137.1(4) ?
Si2 O8 O7 . . 150.8(4) ?
Si3 O8 O7 . . 38.4(2) ?
Si2 O8 OW4 . 1_554 91.4(3) ?
Si3 O8 OW4 . 1_554 130.8(3) ?
O7 O8 OW4 . 1_554 96.6(3) ?
Si2 O8 Na3 . 1_554 91.4(3) ?
Si3 O8 Na3 . 1_554 130.8(3) ?
O7 O8 Na3 . 1_554 96.6(3) ?
OW4 O8 Na3 1_554 1_554 0.0(4) ?
Si2 O8 O8 . 3_655 36.3(2) ?
Si3 O8 O8 . 3_655 121.1(2) ?
O7 O8 O8 . 3_655 159.4(2) ?
OW4 O8 O8 1_554 3_655 102.9(2) ?
Na3 O8 O8 1_554 3_655 102.9(2) ?
Si2 O8 O9 . . 37.3(2) ?
Si3 O8 O9 . . 103.9(3) ?
O7 O8 O9 . . 116.1(3) ?
OW4 O8 O9 1_554 . 117.4(3) ?
Na3 O8 O9 1_554 . 117.4(3) ?
O8 O8 O9 3_655 . 60.05(14) ?
Si2 O8 O6 . 1_554 34.2(2) ?
Si3 O8 O6 . 1_554 164.7(3) ?
O7 O8 O6 . 1_554 138.5(3) ?
OW4 O8 O6 1_554 1_554 58.0(3) ?
Na3 O8 O6 1_554 1_554 58.0(3) ?
O8 O8 O6 3_655 1_554 60.23(15) ?
O9 O8 O6 . 1_554 62.7(3) ?
Si2 O8 O4 . . 137.2(4) ?
Si3 O8 O4 . . 36.0(2) ?
O7 O8 O4 . . 61.1(3) ?
OW4 O8 O4 1_554 . 117.8(3) ?
Na3 O8 O4 1_554 . 117.8(3) ?
O8 O8 O4 3_655 . 103.2(2) ?
O9 O8 O4 . . 124.6(3) ?
O6 O8 O4 1_554 . 157.5(3) ?
Si2 O8 O5 . . 105.5(3) ?
Si3 O8 O5 . . 32.11(17) ?
O7 O8 O5 . . 60.8(2) ?
OW4 O8 O5 1_554 . 156.5(3) ?
Na3 O8 O5 1_554 . 156.5(3) ?
O8 O8 O5 3_655 . 100.31(16) ?
O9 O8 O5 . . 72.1(2) ?
O6 O8 O5 1_554 . 134.6(3) ?
O4 O8 O5 . . 59.1(2) ?
Si2 O8 OW3 . 1_554 106.5(5) ?
Si3 O8 OW3 . 1_554 110.0(4) ?
O7 O8 OW3 . 1_554 72.4(4) ?
OW4 O8 OW3 1_554 1_554 27.2(4) ?
Na3 O8 OW3 1_554 1_554 27.2(4) ?
O8 O8 OW3 3_655 1_554 128.0(4) ?
O9 O8 OW3 . 1_554 117.3(4) ?
O6 O8 OW3 1_554 1_554 73.1(4) ?
O4 O8 OW3 . 1_554 113.5(4) ?
O5 O8 OW3 . 1_554 129.6(4) ?
Si2 O9 Si1 . . 141.9(6) ?
Si2 O9 O10 . . 178.9(5) ?
Si1 O9 O10 . . 36.9(3) ?
Si2 O9 O8 . 3_655 36.49(18) ?
Si1 O9 O8 . 3_655 146.3(3) ?
O10 O9 O8 . 3_655 144.1(3) ?
Si2 O9 O8 . . 36.49(18) ?
Si1 O9 O8 . . 146.3(3) ?
O10 O9 O8 . . 144.1(3) ?
O8 O9 O8 3_655 . 59.9(3) ?
Si2 O9 O1 . . 118.0(4) ?
Si1 O9 O1 . . 34.98(18) ?
O10 O9 O1 . . 61.0(3) ?
O8 O9 O1 3_655 . 149.5(4) ?
O8 O9 O1 . . 111.4(2) ?
Si2 O9 O1 . 3_655 118.0(4) ?
Si1 O9 O1 . 3_655 34.98(18) ?
O10 O9 O1 . 3_655 61.0(3) ?
O8 O9 O1 3_655 3_655 111.4(2) ?
O8 O9 O1 . 3_655 149.5(4) ?
O1 O9 O1 . 3_655 59.7(3) ?
Si2 O9 O6 . 1_554 31.5(3) ?
Si1 O9 O6 . 1_554 110.4(4) ?
O10 O9 O6 . 1_554 147.3(4) ?
O8 O9 O6 3_655 1_554 58.9(2) ?
O8 O9 O6 . 1_554 58.9(2) ?
O1 O9 O6 . 1_554 91.1(3) ?
O1 O9 O6 3_655 1_554 91.1(3) ?
Si2 O9 La1 . . 124.0(4) ?
Si1 O9 La1 . . 94.0(4) ?
O10 O9 La1 . . 57.1(3) ?
O8 O9 La1 3_655 . 100.5(3) ?
O8 O9 La1 . . 100.5(3) ?
O1 O9 La1 . . 110.0(3) ?
O1 O9 La1 3_655 . 110.0(3) ?
O6 O9 La1 1_554 . 155.5(3) ?
Si2 O9 Eu1 . . 124.0(4) ?
Si1 O9 Eu1 . . 94.0(4) ?
O10 O9 Eu1 . . 57.1(3) ?
O8 O9 Eu1 3_655 . 100.5(3) ?
O8 O9 Eu1 . . 100.5(3) ?
O1 O9 Eu1 . . 110.0(3) ?
O1 O9 Eu1 3_655 . 110.0(3) ?
O6 O9 Eu1 1_554 . 155.5(3) ?
La1 O9 Eu1 . . 0.0000(10) ?
Si2 O9 O5 . . 88.6(3) ?
Si1 O9 O5 . . 121.6(3) ?
O10 O9 O5 . . 92.3(3) ?
O8 O9 O5 3_655 . 90.1(3) ?
O8 O9 O5 . . 55.27(19) ?
O1 O9 O5 . . 108.9(2) ?
O1 O9 O5 3_655 . 153.3(4) ?
O6 O9 O5 1_554 . 114.1(3) ?
La1 O9 O5 . . 48.23(16) ?
Eu1 O9 O5 . . 48.23(16) ?
Si2 O9 O5 . 3_655 88.6(3) ?
Si1 O9 O5 . 3_655 121.6(3) ?
O10 O9 O5 . 3_655 92.3(3) ?
O8 O9 O5 3_655 3_655 55.27(19) ?
O8 O9 O5 . 3_655 90.1(3) ?
O1 O9 O5 . 3_655 153.3(4) ?
O1 O9 O5 3_655 3_655 108.9(2) ?
O6 O9 O5 1_554 3_655 114.1(3) ?
La1 O9 O5 . 3_655 48.23(16) ?
Eu1 O9 O5 . 3_655 48.23(16) ?
O5 O9 O5 . 3_655 69.8(3) ?
Si1 O10 Na2 . 1_556 109.3(3) ?
Si1 O10 Na2 . 3_656 109.3(3) ?
Na2 O10 Na2 1_556 3_656 119.4(5) ?
Si1 O10 Na2 . 6_666 114.9(4) ?
Na2 O10 Na2 1_556 6_666 21.1(4) ?
Na2 O10 Na2 3_656 6_666 99.1(3) ?
Si1 O10 Na2 . 8_466 114.9(4) ?
Na2 O10 Na2 1_556 8_466 99.1(3) ?
Na2 O10 Na2 3_656 8_466 21.1(4) ?
Na2 O10 Na2 6_666 8_466 78.4(4) ?
Si1 O10 La1 . . 102.6(4) ?
Na2 O10 La1 1_556 . 107.5(3) ?
Na2 O10 La1 3_656 . 107.5(3) ?
Na2 O10 La1 6_666 . 122.9(3) ?
Na2 O10 La1 8_466 . 122.9(3) ?
Si1 O10 Eu1 . . 102.6(4) ?
Na2 O10 Eu1 1_556 . 107.5(3) ?
Na2 O10 Eu1 3_656 . 107.5(3) ?
Na2 O10 Eu1 6_666 . 122.9(3) ?
Na2 O10 Eu1 8_466 . 122.9(3) ?
La1 O10 Eu1 . . 0.000(9) ?
Si1 O10 O9 . . 38.1(3) ?
Na2 O10 O9 1_556 . 119.7(3) ?
Na2 O10 O9 3_656 . 119.7(3) ?
Na2 O10 O9 6_666 . 137.1(3) ?
Na2 O10 O9 8_466 . 137.1(3) ?
La1 O10 O9 . . 64.5(3) ?
Eu1 O10 O9 . . 64.5(3) ?
Si1 O10 O1 . 3_655 34.5(2) ?
Na2 O10 O1 1_556 3_655 126.9(4) ?
Na2 O10 O1 3_656 3_655 75.0(3) ?
Na2 O10 O1 6_666 3_655 119.2(4) ?
Na2 O10 O1 8_466 3_655 81.9(3) ?
La1 O10 O1 . 3_655 116.2(3) ?
Eu1 O10 O1 . 3_655 116.2(3) ?
O9 O10 O1 . 3_655 61.1(3) ?
Si1 O10 O1 . . 34.5(2) ?
Na2 O10 O1 1_556 . 75.0(3) ?
Na2 O10 O1 3_656 . 126.9(4) ?
Na2 O10 O1 6_666 . 81.9(3) ?
Na2 O10 O1 8_466 . 119.2(4) ?
La1 O10 O1 . . 116.2(3) ?
Eu1 O10 O1 . . 116.2(3) ?
O9 O10 O1 . . 61.1(3) ?
O1 O10 O1 3_655 . 59.8(3) ?
Si1 O10 O11 . . 125.5(3) ?
Na2 O10 O11 1_556 . 60.8(3) ?
Na2 O10 O11 3_656 . 122.1(4) ?
Na2 O10 O11 6_666 . 75.3(2) ?
Na2 O10 O11 8_466 . 119.5(4) ?
La1 O10 O11 . . 47.65(17) ?
Eu1 O10 O11 . . 47.65(17) ?
O9 O10 O11 . . 96.4(3) ?
O1 O10 O11 3_655 . 157.4(3) ?
O1 O10 O11 . . 109.5(2) ?
Si1 O10 O11 . 3_655 125.5(3) ?
Na2 O10 O11 1_556 3_655 122.1(4) ?
Na2 O10 O11 3_656 3_655 60.8(3) ?
Na2 O10 O11 6_666 3_655 119.5(4) ?
Na2 O10 O11 8_466 3_655 75.3(2) ?
La1 O10 O11 . 3_655 47.65(17) ?
Eu1 O10 O11 . 3_655 47.65(17) ?
O9 O10 O11 . 3_655 96.4(3) ?
O1 O10 O11 3_655 3_655 109.5(2) ?
O1 O10 O11 . 3_655 157.4(3) ?
O11 O10 O11 . 3_655 72.4(3) ?
Si4 O11 Na1 . . 117.6(3) ?
Si4 O11 La1 . . 138.7(3) ?
Na1 O11 La1 . . 102.5(2) ?
Si4 O11 Eu1 . . 138.7(3) ?
Na1 O11 Eu1 . . 102.5(2) ?
La1 O11 Eu1 . . 0.000(16) ?
Si4 O11 O3 . . 37.0(2) ?
Na1 O11 O3 . . 127.0(3) ?
La1 O11 O3 . . 121.7(2) ?
Eu1 O11 O3 . . 121.7(2) ?
Si4 O11 O2 . 1_556 33.67(19) ?
Na1 O11 O2 . 1_556 84.1(2) ?
La1 O11 O2 . 1_556 165.7(3) ?
Eu1 O11 O2 . 1_556 165.7(3) ?
O3 O11 O2 . 1_556 60.5(2) ?
Si4 O11 O1 . 1_556 32.64(19) ?
Na1 O11 O1 . 1_556 130.4(3) ?
La1 O11 O1 . 1_556 111.7(3) ?
Eu1 O11 O1 . 1_556 111.7(3) ?
O3 O11 O1 . 1_556 59.9(2) ?
O2 O11 O1 1_556 1_556 55.7(2) ?
Si4 O11 Na2 . 1_556 86.5(3) ?
Na1 O11 Na2 . 1_556 97.4(3) ?
La1 O11 Na2 . 1_556 98.3(3) ?
Eu1 O11 Na2 . 1_556 98.3(3) ?
O3 O11 Na2 . 1_556 51.9(3) ?
O2 O11 Na2 1_556 1_556 93.4(3) ?
O1 O11 Na2 1_556 1_556 111.5(3) ?
Si4 O11 O5 . . 162.8(4) ?
Na1 O11 O5 . . 51.94(16) ?
La1 O11 O5 . . 50.90(15) ?
Eu1 O11 O5 . . 50.90(15) ?
O3 O11 O5 . . 159.1(3) ?
O2 O11 O5 1_556 . 132.5(3) ?
O1 O11 O5 1_556 . 139.5(3) ?
Na2 O11 O5 1_556 . 107.6(3) ?
Si4 O11 OW2 . . 106.3(4) ?
Na1 O11 OW2 . . 54.0(3) ?
La1 O11 OW2 . . 104.8(3) ?
Eu1 O11 OW2 . . 104.8(3) ?
O3 O11 OW2 . . 85.5(4) ?
O2 O11 OW2 1_556 . 89.4(3) ?
O1 O11 OW2 1_556 . 139.0(4) ?
Na2 O11 OW2 1_556 . 43.4(3) ?
O5 O11 OW2 . . 79.1(3) ?
Si4 O11 O10 . . 114.2(3) ?
Na1 O11 O10 . . 112.5(3) ?
La1 O11 O10 . . 52.38(17) ?
Eu1 O11 O10 . . 52.38(17) ?
O3 O11 O10 . . 79.0(3) ?
O2 O11 O10 1_556 . 136.9(3) ?
O1 O11 O10 1_556 . 116.7(3) ?
Na2 O11 O10 1_556 . 46.7(2) ?
O5 O11 O10 . . 83.0(2) ?
OW2 O11 O10 . . 72.4(3) ?
Si4 O11 O6 . . 113.8(4) ?
Na1 O11 O6 . . 98.7(2) ?
La1 O11 O6 . . 46.54(16) ?
Eu1 O11 O6 . . 46.54(16) ?
O3 O11 O6 . . 132.3(3) ?
O2 O11 O6 1_556 . 120.3(3) ?
O1 O11 O6 1_556 . 81.4(3) ?
Na2 O11 O6 1_556 . 143.8(3) ?
O5 O11 O6 . . 60.3(2) ?
OW2 O11 O6 . . 139.2(4) ?
O10 O11 O6 . . 97.1(2) ?
OW4 OW1 Na3 1_554 1_554 0.0(6) ?
OW4 OW1 OW4 1_554 2_664 159.1(13) ?
Na3 OW1 OW4 1_554 2_664 159.1(13) ?
OW4 OW1 Na3 1_554 2_664 159.1(13) ?
Na3 OW1 Na3 1_554 2_664 159.1(13) ?
OW4 OW1 Na3 2_664 2_664 0.0(5) ?
OW4 OW1 OW4 1_554 4_564 62.1(5) ?
Na3 OW1 OW4 1_554 4_564 62.1(5) ?
OW4 OW1 OW4 2_664 4_564 113.7(5) ?
Na3 OW1 OW4 2_664 4_564 113.7(5) ?
OW4 OW1 Na3 1_554 4_564 62.1(5) ?
Na3 OW1 Na3 1_554 4_564 62.1(5) ?
OW4 OW1 Na3 2_664 4_564 113.7(5) ?
Na3 OW1 Na3 2_664 4_564 113.7(5) ?
OW4 OW1 Na3 4_564 4_564 0.0(6) ?
OW4 OW1 Na3 1_554 3_654 113.7(5) ?
Na3 OW1 Na3 1_554 3_654 113.7(5) ?
OW4 OW1 Na3 2_664 3_654 62.1(5) ?
Na3 OW1 Na3 2_664 3_654 62.1(5) ?
OW4 OW1 Na3 4_564 3_654 159.1(13) ?
Na3 OW1 Na3 4_564 3_654 159.1(13) ?
OW4 OW1 OW4 1_554 3_654 113.7(5) ?
Na3 OW1 OW4 1_554 3_654 113.7(5) ?
OW4 OW1 OW4 2_664 3_654 62.1(5) ?
Na3 OW1 OW4 2_664 3_654 62.1(5) ?
OW4 OW1 OW4 4_564 3_654 159.1(13) ?
Na3 OW1 OW4 4_564 3_654 159.1(13) ?
Na3 OW1 OW4 3_654 3_654 0.0(2) ?
OW4 OW1 O6 1_554 1_554 56.9(3) ?
Na3 OW1 O6 1_554 1_554 56.9(3) ?
OW4 OW1 O6 2_664 1_554 116.2(5) ?
Na3 OW1 O6 2_664 1_554 116.2(5) ?
OW4 OW1 O6 4_564 1_554 116.2(5) ?
Na3 OW1 O6 4_564 1_554 116.2(5) ?
Na3 OW1 O6 3_654 1_554 56.9(3) ?
OW4 OW1 O6 3_654 1_554 56.9(3) ?
OW4 OW1 O6 1_554 2_664 116.2(5) ?
Na3 OW1 O6 1_554 2_664 116.2(5) ?
OW4 OW1 O6 2_664 2_664 56.9(3) ?
Na3 OW1 O6 2_664 2_664 56.9(3) ?
OW4 OW1 O6 4_564 2_664 56.9(3) ?
Na3 OW1 O6 4_564 2_664 56.9(3) ?
Na3 OW1 O6 3_654 2_664 116.2(5) ?
OW4 OW1 O6 3_654 2_664 116.2(5) ?
O6 OW1 O6 1_554 2_664 146.4(9) ?
OW4 OW1 O4 1_554 2_664 131.6(8) ?
Na3 OW1 O4 1_554 2_664 131.6(8) ?
OW4 OW1 O4 2_664 2_664 67.7(4) ?
Na3 OW1 O4 2_664 2_664 67.7(4) ?
OW4 OW1 O4 4_564 2_664 131.6(8) ?
Na3 OW1 O4 4_564 2_664 131.6(8) ?
Na3 OW1 O4 3_654 2_664 67.7(4) ?
OW4 OW1 O4 3_654 2_664 67.7(4) ?
O6 OW1 O4 1_554 2_664 103.1(3) ?
O6 OW1 O4 2_664 2_664 103.1(3) ?
OW4 OW1 O4 1_554 1_554 67.7(4) ?
Na3 OW1 O4 1_554 1_554 67.7(4) ?
OW4 OW1 O4 2_664 1_554 131.6(8) ?
Na3 OW1 O4 2_664 1_554 131.6(8) ?
OW4 OW1 O4 4_564 1_554 67.7(4) ?
Na3 OW1 O4 4_564 1_554 67.7(4) ?
Na3 OW1 O4 3_654 1_554 131.6(8) ?
OW4 OW1 O4 3_654 1_554 131.6(8) ?
O6 OW1 O4 1_554 1_554 103.1(3) ?
O6 OW1 O4 2_664 1_554 103.1(3) ?
O4 OW1 O4 2_664 1_554 77.1(6) ?
Na2 OW2 Na2 3_756 1_556 92.3(7) ?
Na2 OW2 Na1 3_756 . 111.5(7) ?
Na2 OW2 Na1 1_556 . 111.5(7) ?
Na2 OW2 O2 3_756 . 98.5(6) ?
Na2 OW2 O2 1_556 . 98.5(6) ?
Na1 OW2 O2 . . 135.8(7) ?
Na2 OW2 Na2 3_756 8_566 5.9(3) ?
Na2 OW2 Na2 1_556 8_566 88.6(5) ?
Na1 OW2 Na2 . 8_566 117.2(5) ?
O2 OW2 Na2 . 8_566 94.4(5) ?
Na2 OW2 Na2 3_756 6_666 88.6(5) ?
Na2 OW2 Na2 1_556 6_666 5.9(3) ?
Na1 OW2 Na2 . 6_666 117.2(5) ?
O2 OW2 Na2 . 6_666 94.4(5) ?
Na2 OW2 Na2 8_566 6_666 84.6(5) ?
Na2 OW2 O11 3_756 3_755 63.3(4) ?
Na2 OW2 O11 1_556 3_755 113.3(8) ?
Na1 OW2 O11 . 3_755 48.2(3) ?
O2 OW2 O11 . 3_755 143.0(3) ?
Na2 OW2 O11 8_566 3_755 69.1(3) ?
Na2 OW2 O11 6_666 3_755 115.6(6) ?
Na2 OW2 O11 3_756 . 113.3(8) ?
Na2 OW2 O11 1_556 . 63.3(4) ?
Na1 OW2 O11 . . 48.2(3) ?
O2 OW2 O11 . . 143.0(3) ?
Na2 OW2 O11 8_566 . 115.6(6) ?
Na2 OW2 O11 6_666 . 69.1(3) ?
O11 OW2 O11 3_755 . 71.8(5) ?
Na2 OW2 O1 3_756 . 129.3(7) ?
Na2 OW2 O1 1_556 . 65.7(4) ?
Na1 OW2 O1 . . 119.0(4) ?
O2 OW2 O1 . . 46.5(3) ?
Na2 OW2 O1 8_566 . 123.4(6) ?
Na2 OW2 O1 6_666 . 64.8(3) ?
O11 OW2 O1 3_755 . 166.7(5) ?
O11 OW2 O1 . . 97.06(16) ?
Na2 OW2 O1 3_756 3_755 65.7(4) ?
Na2 OW2 O1 1_556 3_755 129.3(7) ?
Na1 OW2 O1 . 3_755 119.0(4) ?
O2 OW2 O1 . 3_755 46.5(3) ?
Na2 OW2 O1 8_566 3_755 64.8(3) ?
Na2 OW2 O1 6_666 3_755 123.4(6) ?
O11 OW2 O1 3_755 3_755 97.06(16) ?
O11 OW2 O1 . 3_755 166.7(5) ?
O1 OW2 O1 . 3_755 93.0(6) ?
Na2 OW2 O10 3_756 6_665 48.7(4) ?
Na2 OW2 O10 1_556 6_665 48.7(4) ?
Na1 OW2 O10 . 6_665 139.5(7) ?
O2 OW2 O10 . 6_665 84.7(5) ?
Na2 OW2 O10 8_566 6_665 43.5(3) ?
Na2 OW2 O10 6_666 6_665 43.5(3) ?
O11 OW2 O10 3_755 6_665 102.1(5) ?
O11 OW2 O10 . 6_665 102.1(5) ?
O1 OW2 O10 . 6_665 87.1(4) ?
O1 OW2 O10 3_755 6_665 87.1(4) ?
OW3 OW3 OW4 3_755 . 157.0(8) ?
OW3 OW3 Na3 3_755 . 157.0(8) ?
OW4 OW3 Na3 . . 0.0(10) ?
OW3 OW3 OW4 3_755 3_755 12.6(5) ?
OW4 OW3 OW4 . 3_755 144.4(12) ?
Na3 OW3 OW4 . 3_755 144.4(12) ?
OW3 OW3 Na3 3_755 3_755 12.6(5) ?
OW4 OW3 Na3 . 3_755 144.4(12) ?
Na3 OW3 Na3 . 3_755 144.4(12) ?
OW4 OW3 Na3 3_755 3_755 0.0(4) ?
OW3 OW3 Na1 3_755 . 78.0(3) ?
OW4 OW3 Na1 . . 116.7(10) ?
Na3 OW3 Na1 . . 116.7(10) ?
OW4 OW3 Na1 3_755 . 86.6(5) ?
Na3 OW3 Na1 3_755 . 86.6(5) ?
OW3 OW3 O5 3_755 . 119.2(4) ?
OW4 OW3 O5 . . 66.1(8) ?
Na3 OW3 O5 . . 66.1(8) ?
OW4 OW3 O5 3_755 . 120.0(7) ?
Na3 OW3 O5 3_755 . 120.0(7) ?
Na1 OW3 O5 . . 53.4(4) ?
OW3 OW3 O8 3_755 1_556 128.0(4) ?
OW4 OW3 O8 . 1_556 61.1(8) ?
Na3 OW3 O8 . 1_556 61.1(8) ?
OW4 OW3 O8 3_755 1_556 130.4(8) ?
Na3 OW3 O8 3_755 1_556 130.4(8) ?
Na1 OW3 O8 . 1_556 122.3(6) ?
O5 OW3 O8 . 1_556 109.4(5) ?
OW3 OW3 Na3 3_755 4_565 113.8(3) ?
OW4 OW3 Na3 . 4_565 43.8(7) ?
Na3 OW3 Na3 . 4_565 43.8(7) ?
OW4 OW3 Na3 3_755 4_565 101.4(6) ?
Na3 OW3 Na3 3_755 4_565 101.4(6) ?
Na1 OW3 Na3 . 4_565 143.6(7) ?
O5 OW3 Na3 . 4_565 93.2(5) ?
O8 OW3 Na3 1_556 4_565 79.0(4) ?
OW3 OW3 OW4 3_755 4_565 113.8(3) ?
OW4 OW3 OW4 . 4_565 43.8(7) ?
Na3 OW3 OW4 . 4_565 43.8(7) ?
OW4 OW3 OW4 3_755 4_565 101.4(6) ?
Na3 OW3 OW4 3_755 4_565 101.4(6) ?
Na1 OW3 OW4 . 4_565 143.6(7) ?
O5 OW3 OW4 . 4_565 93.2(5) ?
O8 OW3 OW4 1_556 4_565 79.0(4) ?
Na3 OW3 OW4 4_565 4_565 0.0(4) ?
OW3 OW3 O7 3_755 1_556 80.1(3) ?
OW4 OW3 O7 . 1_556 104.5(10) ?
Na3 OW3 O7 . 1_556 104.5(10) ?
OW4 OW3 O7 3_755 1_556 83.3(5) ?
Na3 OW3 O7 3_755 1_556 83.3(5) ?
Na1 OW3 O7 . 1_556 120.0(6) ?
O5 OW3 O7 . 1_556 152.5(6) ?
O8 OW3 O7 1_556 1_556 48.0(3) ?
Na3 OW3 O7 4_565 1_556 96.3(5) ?
OW4 OW3 O7 4_565 1_556 96.3(5) ?
OW3 OW3 O6 3_755 . 159.7(3) ?
OW4 OW3 O6 . . 43.3(6) ?
Na3 OW3 O6 . . 43.3(6) ?
OW4 OW3 O6 3_755 . 172.2(7) ?
Na3 OW3 O6 3_755 . 172.2(7) ?
Na1 OW3 O6 . . 88.5(5) ?
O5 OW3 O6 . . 61.0(4) ?
O8 OW3 O6 1_556 . 48.6(3) ?
Na3 OW3 O6 4_565 . 86.1(4) ?
OW4 OW3 O6 4_565 . 86.1(4) ?
O7 OW3 O6 1_556 . 94.0(5) ?

loop_
_geom_bond_atom_site_label_1
_geom_bond_atom_site_label_2
_geom_bond_site_symmetry_2
_geom_bond_distance
_geom_bond_publ_flag
La1 O6 . 2.315(7) ?
La1 O11 . 2.377(6) ?
La1 O11 3_655 2.377(6) ?
La1 O5 3_655 2.417(5) ?
La1 O5 . 2.417(5) ?
La1 O10 . 2.548(8) ?
La1 O9 . 2.738(9) ?
La1 Si1 . 3.295(3) ?
La1 Na1 1_455 3.7030(3) ?
La1 Na1 . 3.7030(3) ?
La1 OW4 3_655 3.764(9) ?
La1 Na3 3_655 3.764(9) ?
Eu1 O6 . 2.315(7) ?
Eu1 O11 . 2.377(6) ?
Eu1 O11 3_655 2.377(6) ?
Eu1 O5 3_655 2.417(5) ?
Eu1 O5 . 2.417(5) ?
Eu1 O10 . 2.548(8) ?
Eu1 O9 . 2.738(9) ?
Eu1 Si1 . 3.295(3) ?
Eu1 Na1 1_455 3.7030(3) ?
Eu1 Na1 . 3.7030(3) ?
Eu1 OW4 3_655 3.764(9) ?
Eu1 Na3 3_655 3.764(9) ?
Na1 O11 3_755 2.371(6) ?
Na1 O11 . 2.371(6) ?
Na1 O5 . 2.459(6) ?
Na1 O5 3_755 2.459(6) ?
Na1 OW2 . 2.574(18) ?
Na1 OW3 . 2.705(18) ?
Na1 OW3 3_755 2.705(17) ?
Na1 O7 . 3.268(10) ?
Na1 O2 1_556 3.388(9) ?
Na1 Si4 3_755 3.394(4) ?
Na1 Si4 . 3.394(4) ?
Na1 Si3 . 3.401(4) ?
Na2 Na2 6_665 0.916(16) ?
Na2 OW2 1_554 2.229(14) ?
Na2 O10 1_554 2.419(9) ?
Na2 O3 1_554 2.422(12) ?
Na2 O10 6_664 2.543(11) ?
Na2 O11 1_554 2.900(11) ?
Na2 O1 1_554 3.102(11) ?
Na2 OW2 6_664 3.104(15) ?
Na2 Si4 1_554 3.210(9) ?
Na2 Na2 3_755 3.214(15) ?
Na2 Si1 1_554 3.317(8) ?
Na2 O1 6_664 3.416(12) ?
Na3 OW3 . 1.357(17) ?
Na3 OW1 1_556 2.248(9) ?
Na3 OW4 4_565 2.319(18) ?
Na3 Na3 4_565 2.319(18) ?
Na3 OW3 3_755 2.436(18) ?
Na3 O6 . 2.530(10) ?
Na3 O5 . 2.542(10) ?
Na3 O8 1_556 2.601(10) ?
Na3 O4 . 3.026(12) ?
Na3 Si2 1_556 3.095(9) ?
Na3 OW3 4_565 3.100(19) ?
Na3 Si3 . 3.306(9) ?
OW4 OW3 . 1.357(17) ?
OW4 OW1 1_556 2.248(9) ?
OW4 OW4 4_565 2.319(18) ?
OW4 Na3 4_565 2.319(18) ?
OW4 OW3 3_755 2.436(18) ?
OW4 O6 . 2.530(10) ?
OW4 O5 . 2.542(10) ?
OW4 O8 1_556 2.601(10) ?
OW4 O4 . 3.026(12) ?
OW4 Si2 1_556 3.095(9) ?
OW4 OW3 4_565 3.100(19) ?
Si1 O10 . 1.607(9) ?
Si1 O1 3_655 1.623(6) ?
Si1 O1 . 1.623(6) ?
Si1 O9 . 1.650(8) ?
Si1 Na2 1_556 3.317(8) ?
Si1 Na2 3_656 3.317(8) ?
Si2 O6 1_554 1.572(8) ?
Si2 O8 3_655 1.614(5) ?
Si2 O8 . 1.614(5) ?
Si2 O9 . 1.645(8) ?
Si2 Na3 3_654 3.095(9) ?
Si2 OW4 3_654 3.095(9) ?
Si2 OW4 1_554 3.095(9) ?
Si2 Na3 1_554 3.095(9) ?
Si3 O5 . 1.567(5) ?
Si3 O4 . 1.625(3) ?
Si3 O7 . 1.629(3) ?
Si3 O8 . 1.645(6) ?
Si4 O11 . 1.566(6) ?
Si4 O1 1_556 1.613(7) ?
Si4 O2 1_556 1.624(3) ?
Si4 O3 . 1.644(4) ?
Si4 Na2 1_556 3.210(9) ?
O1 Si4 1_554 1.613(7) ?
O1 O2 . 2.509(6) ?
O1 O3 1_554 2.642(9) ?
O1 O1 3_655 2.659(11) ?
O1 O10 . 2.669(10) ?
O1 O9 . 2.670(8) ?
O1 O11 1_554 2.693(10) ?
O1 Na2 1_556 3.102(11) ?
O1 OW2 . 3.263(16) ?
O1 Na2 6_666 3.416(12) ?
O1 O1 6_665 3.427(11) ?
O2 Si4 1_554 1.624(3) ?
O2 Si4 3_754 1.624(3) ?
O2 O1 3_755 2.509(6) ?
O2 O3 3_754 2.656(7) ?
O2 O3 1_554 2.656(6) ?
O2 O11 1_554 2.676(8) ?
O2 O11 3_754 2.676(8) ?
O2 OW2 . 3.08(2) ?
O2 Na1 1_554 3.388(9) ?
O2 O1 8_565 3.498(9) ?
O2 O1 6_665 3.498(9) ?
O3 Si4 6_665 1.644(4) ?
O3 Na2 1_556 2.422(12) ?
O3 Na2 6_666 2.422(12) ?
O3 O11 6_665 2.597(6) ?
O3 O11 . 2.597(6) ?
O3 O1 6_666 2.642(9) ?
O3 O1 1_556 2.642(9) ?
O3 O2 1_556 2.656(7) ?
O3 O2 6_666 2.656(6) ?
O4 Si3 4_565 1.625(3) ?
O4 O5 . 2.628(6) ?
O4 O5 4_565 2.628(6) ?
O4 O8 4_565 2.637(8) ?
O4 O8 . 2.637(8) ?
O4 O7 . 2.641(8) ?
O4 O7 2_765 2.641(8) ?
O4 Na3 4_565 3.026(12) ?
O4 OW4 4_565 3.026(12) ?
O5 O7 . 2.661(8) ?
O5 O8 . 2.693(8) ?
O5 OW3 . 2.768(19) ?
O5 O11 . 3.062(8) ?
O5 O9 . 3.118(9) ?
O6 Si2 1_556 1.572(8) ?
O6 OW4 3_655 2.530(10) ?
O6 Na3 3_655 2.530(10) ?
O6 O8 1_556 2.620(8) ?
O6 O8 3_656 2.620(8) ?
O6 O9 1_556 2.718(12) ?
O6 OW1 1_556 2.917(10) ?
O6 O5 3_655 3.136(8) ?
O7 Si3 3_755 1.629(3) ?
O7 O8 . 2.558(6) ?
O7 O8 3_755 2.558(6) ?
O7 O4 2_765 2.641(8) ?
O7 O5 3_755 2.661(8) ?
O7 OW3 1_554 3.28(2) ?
O7 OW3 3_754 3.28(2) ?
O7 O7 2_765 3.352(17) ?
O8 OW4 1_554 2.601(10) ?
O8 Na3 1_554 2.601(10) ?
O8 O8 3_655 2.602(11) ?
O8 O9 . 2.606(8) ?
O8 O6 1_554 2.620(8) ?
O8 OW3 1_554 2.970(19) ?
O9 O10 . 2.584(11) ?
O9 O8 3_655 2.606(8) ?
O9 O1 3_655 2.670(8) ?
O9 O6 1_554 2.718(12) ?
O9 O5 3_655 3.118(9) ?
O10 Na2 1_556 2.419(9) ?
O10 Na2 3_656 2.419(9) ?
O10 Na2 6_666 2.543(11) ?
O10 Na2 8_466 2.543(11) ?
O10 O1 3_655 2.669(10) ?
O10 O11 . 3.168(9) ?
O10 O11 3_655 3.168(9) ?
O11 O2 1_556 2.676(8) ?
O11 O1 1_556 2.693(10) ?
O11 Na2 1_556 2.900(11) ?
O11 OW2 . 3.111(17) ?
OW1 OW4 1_554 2.248(9) ?
OW1 Na3 1_554 2.248(9) ?
OW1 OW4 2_664 2.248(9) ?
OW1 Na3 2_664 2.248(9) ?
OW1 OW4 4_564 2.248(9) ?
OW1 Na3 4_564 2.248(9) ?
OW1 Na3 3_654 2.248(9) ?
OW1 OW4 3_654 2.248(9) ?
OW1 O6 1_554 2.917(10) ?
OW1 O6 2_664 2.917(10) ?
OW1 O4 2_664 3.05(2) ?
OW1 O4 1_554 3.05(2) ?
OW2 Na2 3_756 2.229(14) ?
OW2 Na2 1_556 2.229(14) ?
OW2 Na2 8_566 3.104(15) ?
OW2 Na2 6_666 3.104(15) ?
OW2 O11 3_755 3.111(17) ?
OW2 O1 3_755 3.263(16) ?
OW2 O10 6_665 3.386(18) ?
OW3 OW3 3_755 1.13(3) ?
OW3 OW4 3_755 2.436(17) ?
OW3 Na3 3_755 2.436(17) ?
OW3 O8 1_556 2.970(19) ?
OW3 Na3 4_565 3.100(19) ?
OW3 OW4 4_565 3.100(19) ?
OW3 O7 1_556 3.28(2) ?
